data_4513373
loop_
_publ_author_name
'Pfeiffer, Constance R.'
'Fowler, Drew A.'
'Atwood, Jerry L.'

_publ_section_title
;
 Selective Complexation in Three Component Cocrystals Composed of
 Pyrogallol[4]arene and Fluorescent Probes Pyrene and
 1-(2-Pyridylazo)-2-naphthol
;
_journal_issue 8
_journal_name_full 'Crystal Growth &amp; Design'
_journal_page_first 3992
_journal_paper_doi 10.1021/acs.cgd.5b00609
_journal_volume 15
_journal_year 2015
_chemical_formula_moiety '2(C52 H72 O12), 4(C16 H10), 5(C3 H8 O)'
_chemical_formula_sum 'C183 H224 O29'
_chemical_formula_weight 2887.62
_space_group_IT_number 2
_symmetry_cell_setting triclinic
_symmetry_Int_Tables_number 2
_symmetry_space_group_name_Hall '-P 1'
_symmetry_space_group_name_H-M 'P -1'
_atom_sites_solution_hydrogens geom
_atom_sites_solution_primary direct
_atom_sites_solution_secondary difmap
_audit_creation_method SHELXL-97
_cell_angle_alpha 90.840(2)
_cell_angle_beta 114.042(2)
_cell_angle_gamma 105.603(2)
_cell_formula_units_Z 2
_cell_length_a 19.858(2)
_cell_length_b 20.880(3)
_cell_length_c 22.297(3)
_cell_measurement_reflns_used 9027
_cell_measurement_temperature 173(2)
_cell_measurement_theta_max 21.7
_cell_measurement_theta_min 2.3
_cell_volume 8050.4(18)
_computing_cell_refinement 'APEX2 (Bruker AXS, 2008)'
_computing_data_collection 'APEX2 (Bruker AXS, 2008)'
_computing_data_reduction 'APEX2 (Bruker AXS, 2008)'
_computing_molecular_graphics 'X-SEED, Barbour, 2001'
_computing_publication_material 'CIFTAB (Sheldrick, 2013)'
_computing_structure_refinement 'SHELXL-1997 (Sheldrick, 1997)'
_computing_structure_solution 'SHELXS-1997 (Sheldrick, 1997)'
_diffrn_ambient_temperature 173(2)
_diffrn_measured_fraction_theta_full 0.992
_diffrn_measured_fraction_theta_max 0.992
_diffrn_measurement_device_type 'Bruker APEXII CCD area detector'
_diffrn_measurement_method 'omega scans'
_diffrn_radiation_monochromator graphite
_diffrn_radiation_type MoK\a
_diffrn_radiation_wavelength 0.71073
_diffrn_reflns_av_R_equivalents 0.0512
_diffrn_reflns_av_sigmaI/netI 0.0631
_diffrn_reflns_limit_h_max 22
_diffrn_reflns_limit_h_min -22
_diffrn_reflns_limit_k_max 23
_diffrn_reflns_limit_k_min -23
_diffrn_reflns_limit_l_max 25
_diffrn_reflns_limit_l_min -24
_diffrn_reflns_number 69930
_diffrn_reflns_theta_full 23.64
_diffrn_reflns_theta_max 23.64
_diffrn_reflns_theta_min 1.01
_diffrn_source 'fine-focus sealed tube'
_diffrn_standards_decay_% 0.0
_exptl_absorpt_coefficient_mu 0.079
_exptl_absorpt_correction_T_max 0.99
_exptl_absorpt_correction_T_min 0.85
_exptl_absorpt_correction_type multi-scan
_exptl_absorpt_process_details
;
 Data were corrected for decay and absorption using the program SADABS 
 (Sheldrick, G. M. (2003). SADABS. Version 2.10. University of
 G\"ottingen, Germany).
;
_exptl_crystal_colour colourless
_exptl_crystal_density_diffrn 1.191
_exptl_crystal_density_method 'not measured'
_exptl_crystal_description prism
_exptl_crystal_F_000 3108
_exptl_crystal_size_max 0.12
_exptl_crystal_size_mid 0.11
_exptl_crystal_size_min 0.06
_refine_diff_density_max 0.788
_refine_diff_density_min -0.550
_refine_diff_density_rms 0.111
_refine_ls_extinction_method none
_refine_ls_goodness_of_fit_ref 1.048
_refine_ls_hydrogen_treatment constr
_refine_ls_matrix_type full
_refine_ls_number_parameters 1863
_refine_ls_number_reflns 24044
_refine_ls_number_restraints 309
_refine_ls_restrained_S_all 1.072
_refine_ls_R_factor_all 0.1459
_refine_ls_R_factor_gt 0.0959
_refine_ls_shift/su_max 0.001
_refine_ls_shift/su_mean 0.000
_refine_ls_structure_factor_coef Fsqd
_refine_ls_weighting_details 'calc w=1/[\s^2^(Fo^2^)+(0.1737P)^2^+11.0277P] where P=(Fo^2^+2Fc^2^)/3'
_refine_ls_weighting_scheme calc
_refine_ls_wR_factor_gt 0.2689
_refine_ls_wR_factor_ref 0.3158
_reflns_number_gt 14635
_reflns_number_total 24044
_reflns_threshold_expression >2sigma(I)
_cod_data_source_file cg5b00609_si_001.cif
_cod_data_source_block Cocrystal2
_cod_depositor_comments 'Adding full bibliography for 4513372--4513374.cif.'
_cod_original_cell_volume 8050.5(16)
_cod_database_code 4513373

loop_
_symmetry_equiv_pos_as_xyz
'x, y, z'
'-x, -y, -z'

loop_
_atom_site_label
_atom_site_type_symbol
_atom_site_fract_x
_atom_site_fract_y
_atom_site_fract_z
_atom_site_U_iso_or_equiv
_atom_site_adp_type
_atom_site_occupancy
_atom_site_symmetry_multiplicity
_atom_site_calc_flag
_atom_site_refinement_flags
_atom_site_disorder_assembly
_atom_site_disorder_group
O12B O 0.19167(18) 0.72841(14) 0.42890(16) 0.0311(7) Uani 1 1 d . . .
H12B H 0.2355 0.7320 0.4305 0.037 Uiso 1 1 calc R . .
O10B O -0.01670(17) 0.54902(14) 0.42590(15) 0.0319(7) Uani 1 1 d . . .
H10B H -0.0014 0.5719 0.4639 0.038 Uiso 1 1 d . . .
O4B O 0.44147(18) 0.43216(15) 0.42659(17) 0.0368(8) Uani 1 1 d . . .
H4B H 0.4660 0.4076 0.4520 0.044 Uiso 1 1 d . . .
O12A O 0.04354(16) 1.07328(15) 0.58355(15) 0.0290(7) Uani 1 1 d . . .
H12A H 0.0341 1.0313 0.5799 0.035 Uiso 1 1 calc R . .
O9A O 0.35257(18) 1.21512(15) 0.53974(16) 0.0325(7) Uani 1 1 d . . .
H9A H 0.3214 1.2203 0.5545 0.039 Uiso 1 1 calc R . .
O9B O -0.02266(18) 0.41980(15) 0.44347(15) 0.0307(7) Uani 1 1 d . . .
H9B H -0.0236 0.4581 0.4330 0.037 Uiso 1 1 calc R . .
O7A O 0.50321(18) 1.06947(15) 0.55074(16) 0.0338(8) Uani 1 1 d . . .
H7A H 0.4855 1.0731 0.5102 0.041 Uiso 1 1 calc R . .
O11A O 0.09593(17) 1.19447(15) 0.54447(15) 0.0315(7) Uani 1 1 d . . .
H11A H 0.0519 1.1775 0.5433 0.038 Uiso 1 1 calc R . .
O3A O 0.18791(16) 0.79799(14) 0.54013(14) 0.0278(7) Uani 1 1 d . . .
H3A H 0.2337 0.7966 0.5552 0.033 Uiso 1 1 calc R . .
O7B O 0.10266(19) 0.25781(16) 0.43421(16) 0.0357(8) Uani 1 1 d . . .
H7B H 0.0898 0.2468 0.4650 0.043 Uiso 1 1 calc R . .
O6A O 0.54092(17) 0.95261(15) 0.58421(16) 0.0331(8) Uani 1 1 d . . .
H6A H 0.5371 0.9890 0.5695 0.040 Uiso 1 1 d . . .
O11B O 0.08564(18) 0.67462(15) 0.47648(15) 0.0318(7) Uani 1 1 d . . .
H11B H 0.1194 0.7123 0.4876 0.038 Uiso 1 1 calc R . .
O8A O 0.42440(18) 1.15311(16) 0.48472(16) 0.0355(8) Uani 1 1 d . . .
H8A H 0.3805 1.1559 0.4600 0.043 Uiso 1 1 calc R . .
O6B O 0.23616(18) 0.25146(15) 0.42624(17) 0.0354(8) Uani 1 1 d . . .
H6B H 0.1952 0.2493 0.4299 0.042 Uiso 1 1 calc R . .
O2A O 0.06087(16) 0.84283(15) 0.48551(14) 0.0298(7) Uani 1 1 d . . .
H2A H 0.0802 0.8383 0.4591 0.036 Uiso 1 1 calc R . .
O1A O 0.04727(16) 0.94595(14) 0.55030(14) 0.0287(7) Uani 1 1 d . . .
H1A H 0.0172 0.9210 0.5129 0.034 Uiso 1 1 d . . .
C16B C 0.0386(2) 0.3396(2) 0.4372(2) 0.0278(10) Uani 1 1 d . . .
O8B O 0.03609(19) 0.31723(16) 0.49416(16) 0.0362(8) Uani 1 1 d . . .
H8B H -0.0043 0.3201 0.4962 0.043 Uiso 1 1 calc R . .
O1B O 0.33396(19) 0.72741(15) 0.43453(17) 0.0412(8) Uani 1 1 d . . .
H1B H 0.3506 0.7270 0.4770 0.049 Uiso 1 1 d . . .
C2A C 0.1193(2) 0.8711(2) 0.5474(2) 0.0224(9) Uani 1 1 d . . .
O5B O 0.38941(17) 0.31948(15) 0.47450(17) 0.0375(8) Uani 1 1 d . . .
H5B H 0.3666 0.2869 0.4879 0.045 Uiso 1 1 calc R . .
O3B O 0.46713(18) 0.56687(16) 0.44364(17) 0.0409(8) Uani 1 1 d . . .
H3B H 0.4574 0.5255 0.4330 0.049 Uiso 1 1 calc R . .
O5A O 0.44917(18) 0.82000(15) 0.54501(17) 0.0351(8) Uani 1 1 d . . .
H5A H 0.4909 0.8374 0.5421 0.042 Uiso 1 1 calc R . .
C9A C 0.4410(2) 0.8628(2) 0.5881(2) 0.0267(10) Uani 1 1 d . . .
O4A O 0.33112(18) 0.77362(15) 0.58196(16) 0.0363(8) Uani 1 1 d . . .
H4A H 0.3183 0.7678 0.5403 0.044 Uiso 1 1 d . . .
O10A O 0.25084(18) 1.25193(15) 0.58080(16) 0.0337(8) Uani 1 1 d . . .
H10A H 0.2356 1.2830 0.5900 0.040 Uiso 1 1 calc R . .
C24A C 0.1225(2) 1.1035(2) 0.6079(2) 0.0236(10) Uani 1 1 d . . .
C3A C 0.1839(2) 0.8492(2) 0.5776(2) 0.0226(9) Uani 1 1 d . . .
C23A C 0.1469(2) 1.1642(2) 0.5868(2) 0.0263(10) Uani 1 1 d . . .
C22A C 0.2257(2) 1.1956(2) 0.6071(2) 0.0246(10) Uani 1 1 d . . .
C2B C 0.4002(3) 0.6460(2) 0.4371(3) 0.0358(12) Uani 1 1 d . . .
C23B C 0.0894(3) 0.6387(2) 0.4264(2) 0.0276(10) Uani 1 1 d . . .
C1A C 0.1101(2) 0.9222(2) 0.5807(2) 0.0219(9) Uani 1 1 d . . .
C22B C 0.0371(3) 0.5751(2) 0.4006(2) 0.0264(10) Uani 1 1 d . . .
C6A C 0.1641(2) 0.9518(2) 0.6452(2) 0.0207(9) Uani 1 1 d . . .
C4A C 0.2389(2) 0.87696(19) 0.6422(2) 0.0207(9) Uani 1 1 d . . .
O2B O 0.46045(19) 0.68380(16) 0.49451(19) 0.0497(10) Uani 1 1 d . . .
H2B H 0.4770 0.7228 0.4871 0.060 Uiso 1 1 d . . .
C12A C 0.4166(2) 0.9445(2) 0.6710(2) 0.0256(10) Uani 1 1 d . . .
H1 H 0.4076 0.9727 0.6990 0.031 Uiso 1 1 calc R . .
C8B C 0.3632(3) 0.3983(2) 0.4002(2) 0.0299(11) Uani 1 1 d . . .
C40 C 0.4709(2) 1.1022(2) 0.5810(2) 0.0263(10) Uani 1 1 d . . .
C16A C 0.4283(2) 1.1436(2) 0.5468(2) 0.0263(10) Uani 1 1 d . . .
C24B C 0.1433(2) 0.6638(2) 0.4011(2) 0.0255(10) Uani 1 1 d . . .
C27B C 0.0365(3) 0.5366(2) 0.3488(2) 0.0273(10) Uani 1 1 d . . .
C9B C 0.3358(3) 0.3411(2) 0.4248(2) 0.0326(11) Uani 1 1 d . . .
C10B C 0.2569(3) 0.3085(2) 0.3992(2) 0.0300(11) Uani 1 1 d . . .
C27A C 0.2807(2) 1.1673(2) 0.6494(2) 0.0240(10) Uani 1 1 d . . .
C8A C 0.3822(2) 0.8376(2) 0.6082(2) 0.0267(10) Uani 1 1 d . . .
C18A C 0.4038(2) 1.1667(2) 0.6418(2) 0.0253(10) Uani 1 1 d . . .
C20B C 0.0778(2) 0.3279(2) 0.3490(2) 0.0281(10) Uani 1 1 d . . .
C11B C 0.2042(3) 0.3310(2) 0.3473(2) 0.0299(11) Uani 1 1 d . . .
C20A C 0.4820(2) 1.0920(2) 0.6453(2) 0.0257(10) Uani 1 1 d . . .
C21B C -0.0224(3) 0.4666(2) 0.3198(2) 0.0276(10) Uani 1 1 d . . .
H21B H -0.0652 0.4649 0.3330 0.033 Uiso 1 1 calc R . .
C10A C 0.4861(2) 0.9296(2) 0.6087(2) 0.0270(10) Uani 1 1 d . . .
C7B C 0.3432(3) 0.4850(2) 0.3206(2) 0.0313(11) Uani 1 1 d . . .
H2 H 0.3992 0.4904 0.3337 0.038 Uiso 1 1 calc R . .
C11A C 0.4759(2) 0.9711(2) 0.6519(2) 0.0239(10) Uani 1 1 d . . .
C17B C 0.0100(2) 0.3917(2) 0.4098(2) 0.0262(10) Uani 1 1 d . . .
C25A C 0.1762(2) 1.07434(19) 0.6513(2) 0.0209(9) Uani 1 1 d . . .
C1B C 0.3362(3) 0.6684(2) 0.4074(3) 0.0361(12) Uani 1 1 d . . .
C17A C 0.3943(2) 1.1748(2) 0.5773(2) 0.0275(10) Uani 1 1 d . . .
C28A C 0.1516(2) 1.0093(2) 0.6780(2) 0.0230(9) Uani 1 1 d . . .
H28A H 0.0947 0.9984 0.6640 0.028 Uiso 1 1 calc R . .
C13A C 0.3700(2) 0.8781(2) 0.6504(2) 0.0243(10) Uani 1 1 d . . .
C6B C 0.2722(3) 0.6319(2) 0.3501(2) 0.0321(11) Uani 1 1 d . B .
C14B C 0.1171(3) 0.2947(2) 0.3175(2) 0.0297(10) Uani 1 1 d . . .
H14B H 0.1115 0.2487 0.3308 0.036 Uiso 1 1 calc R . .
C26A C 0.2542(2) 1.1067(2) 0.6698(2) 0.0242(10) Uani 1 1 d . . .
H26A H 0.2911 1.0865 0.6977 0.029 Uiso 1 1 calc R . .
C4B C 0.3396(3) 0.5486(2) 0.3519(2) 0.0303(11) Uani 1 1 d . B .
C19A C 0.4477(2) 1.1246(2) 0.6748(2) 0.0266(10) Uani 1 1 d . . .
H19A H 0.4544 1.1181 0.7187 0.032 Uiso 1 1 calc R . .
C15B C 0.0728(2) 0.3088(2) 0.4068(2) 0.0279(10) Uani 1 1 d . . .
C3B C 0.4014(3) 0.5858(2) 0.4104(2) 0.0341(11) Uani 1 1 d . . .
C21A C 0.3675(2) 1.2026(2) 0.6749(2) 0.0262(10) Uani 1 1 d . . .
H21A H 0.3731 1.2483 0.6610 0.031 Uiso 1 1 calc R . .
C26B C 0.0910(3) 0.5638(2) 0.3245(2) 0.0295(10) Uani 1 1 d . . .
H26B H 0.0918 0.5378 0.2897 0.035 Uiso 1 1 calc R . .
C25B C 0.1440(3) 0.6271(2) 0.3490(2) 0.0276(10) Uani 1 1 d . B .
C7A C 0.3077(2) 0.8503(2) 0.6755(2) 0.0231(9) Uani 1 1 d . . .
H3 H 0.2881 0.8006 0.6614 0.028 Uiso 1 1 calc R . .
C5A C 0.2276(2) 0.9280(2) 0.6744(2) 0.0216(9) Uani 1 1 d . . .
H4 H 0.2647 0.9473 0.7182 0.026 Uiso 1 1 calc R . .
C19B C 0.0471(2) 0.3791(2) 0.3222(2) 0.0278(10) Uani 1 1 d . . .
H19B H 0.0501 0.3925 0.2826 0.033 Uiso 1 1 calc R . .
C12B C 0.2329(3) 0.3883(2) 0.3234(2) 0.0292(10) Uani 1 1 d . . .
H5 H 0.1975 0.4047 0.2889 0.035 Uiso 1 1 calc R . .
C29A C 0.3425(3) 0.8613(2) 0.7516(2) 0.0279(10) Uani 1 1 d . . .
H29A H 0.3689 0.9098 0.7680 0.033 Uiso 1 1 calc R . .
H29B H 0.3005 0.8469 0.7661 0.033 Uiso 1 1 calc R . .
C13B C 0.3125(3) 0.4228(2) 0.3487(2) 0.0310(11) Uani 1 1 d . . .
C29B C 0.3040(3) 0.4749(2) 0.2446(2) 0.0353(11) Uani 1 1 d . . .
H29C H 0.2473 0.4629 0.2295 0.042 Uiso 1 1 calc R . .
H29D H 0.3209 0.5176 0.2288 0.042 Uiso 1 1 calc R . .
C14A C 0.5272(2) 1.0439(2) 0.6789(2) 0.0274(10) Uani 1 1 d . . .
H14A H 0.5706 1.0508 0.6655 0.033 Uiso 1 1 calc R . .
C28B C 0.2013(3) 0.6560(2) 0.3190(2) 0.0319(11) Uani 1 1 d . . .
H28B H 0.2197 0.7057 0.3326 0.038 Uiso 1 1 calc R A 1
C35B C 0.0791(3) 0.2846(2) 0.2420(2) 0.0367(11) Uani 1 1 d . . .
H35A H 0.0223 0.2681 0.2265 0.044 Uiso 1 1 calc R . .
H35B H 0.0916 0.3286 0.2266 0.044 Uiso 1 1 calc R . .
C41B C -0.0589(3) 0.4563(2) 0.2438(2) 0.0380(12) Uani 1 1 d . F .
H41A H -0.0175 0.4660 0.2284 0.046 Uiso 1 1 calc R . .
H41B H -0.0905 0.4088 0.2272 0.046 Uiso 1 1 calc R . .
C48A C 0.1635(3) 1.0681(3) 0.7835(2) 0.0386(12) Uani 1 1 d . . .
H48A H 0.1067 1.0508 0.7678 0.046 Uiso 1 1 calc R . .
H48B H 0.1753 1.1117 0.7672 0.046 Uiso 1 1 calc R . .
C18B C 0.0121(2) 0.4116(2) 0.3508(2) 0.0260(10) Uani 1 1 d . . .
C5B C 0.2764(3) 0.5727(2) 0.3238(2) 0.0311(11) Uani 1 1 d . . .
H6 H 0.2338 0.5476 0.2845 0.037 Uiso 1 1 calc R B .
C41A C 0.4078(3) 1.2129(2) 0.7510(2) 0.0294(10) Uani 1 1 d . . .
H41C H 0.3974 1.1689 0.7669 0.035 Uiso 1 1 calc R . .
H41D H 0.4643 1.2312 0.7657 0.035 Uiso 1 1 calc R . .
C42A C 0.3807(3) 1.2608(2) 0.7824(2) 0.0396(12) Uani 1 1 d . . .
H42A H 0.3901 1.3044 0.7655 0.047 Uiso 1 1 calc R . .
H42B H 0.3243 1.2420 0.7682 0.047 Uiso 1 1 calc R . .
C35A C 0.5636(3) 1.0562(2) 0.7548(2) 0.0355(11) Uani 1 1 d . . .
H35C H 0.5926 1.1044 0.7703 0.043 Uiso 1 1 calc R . .
H35D H 0.5220 1.0451 0.7701 0.043 Uiso 1 1 calc R . .
C30A C 0.4000(3) 0.8222(3) 0.7818(2) 0.0418(12) Uani 1 1 d . . .
H30A H 0.4420 0.8372 0.7674 0.050 Uiso 1 1 calc R . .
H30B H 0.3735 0.7740 0.7642 0.050 Uiso 1 1 calc R . .
C30B C 0.3227(3) 0.4200(3) 0.2141(3) 0.0462(13) Uani 1 1 d . . .
H30C H 0.3792 0.4330 0.2278 0.055 Uiso 1 1 calc R . .
H30D H 0.3080 0.3778 0.2316 0.055 Uiso 1 1 calc R . .
C43A C 0.4206(4) 1.2729(3) 0.8571(3) 0.0576(16) Uani 1 1 d . . .
H43A H 0.4772 1.2904 0.8713 0.069 Uiso 1 1 calc R . .
H43B H 0.4099 1.2295 0.8739 0.069 Uiso 1 1 calc R . .
C36A C 0.6181(3) 1.0144(3) 0.7857(2) 0.0448(13) Uani 1 1 d . . .
H36A H 0.5891 0.9663 0.7694 0.054 Uiso 1 1 calc R . .
H36B H 0.6598 1.0261 0.7706 0.054 Uiso 1 1 calc R . .
C47B C 0.1750(10) 0.6456(8) 0.2481(8) 0.031(4) Uani 0.50 1 d P B 1
H47A H 0.1517 0.5970 0.2312 0.038 Uiso 0.50 1 calc PR B 1
H47B H 0.2194 0.6627 0.2368 0.038 Uiso 0.50 1 calc PR B 1
C31A C 0.4356(3) 0.8301(3) 0.8574(3) 0.0527(15) Uani 1 1 d . . .
H31A H 0.3938 0.8185 0.8724 0.063 Uiso 1 1 calc R . .
H31B H 0.4664 0.8776 0.8754 0.063 Uiso 1 1 calc R . .
C47A C 0.1899(3) 1.0192(2) 0.7539(2) 0.0268(10) Uani 1 1 d . . .
H47C H 0.1774 0.9753 0.7695 0.032 Uiso 1 1 calc R . .
H47D H 0.2467 1.0362 0.7698 0.032 Uiso 1 1 calc R . .
C49A C 0.2014(4) 1.0796(3) 0.8592(3) 0.0571(16) Uani 1 1 d . . .
H49A H 0.2582 1.0974 0.8749 0.069 Uiso 1 1 calc R . .
H49B H 0.1901 1.0359 0.8755 0.069 Uiso 1 1 calc R . .
C36B C 0.1032(4) 0.2360(3) 0.2102(3) 0.0551(15) Uani 1 1 d . . .
H36C H 0.0943 0.1930 0.2280 0.066 Uiso 1 1 calc R . .
H36D H 0.1593 0.2542 0.2227 0.066 Uiso 1 1 calc R . .
C42B C -0.1098(4) 0.5014(3) 0.2151(3) 0.0621(18) Uani 1 1 d . . .
H42C H -0.1498 0.4898 0.2322 0.075 Uiso 1 1 calc R C 1
H42D H -0.0769 0.5476 0.2365 0.075 Uiso 1 1 calc R C 1
C11E C 0.2156(7) 0.9400(6) 0.3364(6) 0.049(3) Uiso 0.50 1 d PD D 1
C50A C 0.1742(4) 1.1284(4) 0.8892(3) 0.0703(19) Uani 1 1 d . . .
H50A H 0.2094 1.1415 0.9370 0.084 Uiso 1 1 calc R . .
H50B H 0.1783 1.1696 0.8677 0.084 Uiso 1 1 calc R . .
C37A C 0.6543(4) 1.0245(4) 0.8610(3) 0.072(2) Uani 1 1 d . . .
H37A H 0.6128 1.0132 0.8763 0.086 Uiso 1 1 calc R . .
H37B H 0.6842 1.0724 0.8776 0.086 Uiso 1 1 calc R . .
C44A C 0.3956(5) 1.3222(4) 0.8883(4) 0.080(2) Uani 1 1 d . . .
H44A H 0.4320 1.3353 0.9358 0.096 Uiso 1 1 calc R . .
H44B H 0.3990 1.3632 0.8666 0.096 Uiso 1 1 calc R . .
C31B C 0.2817(4) 0.4074(3) 0.1393(3) 0.0665(18) Uani 1 1 d . . .
H31C H 0.2929 0.4505 0.1220 0.080 Uiso 1 1 calc R . .
H31D H 0.2253 0.3909 0.1257 0.080 Uiso 1 1 calc R . .
C32A C 0.4880(5) 0.7850(5) 0.8847(3) 0.098(3) Uani 1 1 d . . .
H32A H 0.4575 0.7380 0.8644 0.117 Uiso 1 1 calc R . .
H32B H 0.5306 0.7981 0.8707 0.117 Uiso 1 1 calc R . .
C1E C 0.0920(7) 1.0882(6) 0.3941(6) 0.044(3) Uiso 0.50 1 d PD D 1
H1E H 0.0873 1.1144 0.4266 0.053 Uiso 0.50 1 calc PR D 1
C9E C 0.2516(6) 0.9725(5) 0.4532(5) 0.048(3) Uiso 0.50 1 d PD D 1
C5E C 0.1550(6) 1.0143(5) 0.3699(5) 0.034(2) Uiso 0.50 1 d PD D 1
C32B C 0.3048(6) 0.3569(4) 0.1075(4) 0.102(3) Uani 1 1 d D . .
H32C H 0.2838 0.3584 0.0592 0.123 Uiso 1 1 calc R . .
H32D H 0.3619 0.3709 0.1252 0.123 Uiso 1 1 calc R . .
C7E C 0.1956(7) 1.0460(6) 0.4901(6) 0.053(3) Uiso 0.50 1 d PD D 1
H7E H 0.1925 1.0701 0.5248 0.064 Uiso 0.50 1 calc PR D 1
C4E C 0.1093(6) 1.0175(5) 0.3018(6) 0.043(3) Uiso 0.50 1 d PD D 1
C8E C 0.2391(7) 1.0114(6) 0.5032(5) 0.043(3) Uiso 0.50 1 d PD D 1
H8E H 0.2674 1.0087 0.5487 0.052 Uiso 0.50 1 calc PR D 1
C10E C 0.2067(6) 0.9755(6) 0.3859(4) 0.038(3) Uiso 0.50 1 d PD D 1
C48B C 0.1137(6) 0.6833(5) 0.2146(5) 0.037(2) Uiso 0.50 1 d P B 1
H48C H 0.0651 0.6592 0.2176 0.044 Uiso 0.50 1 calc PR B 1
H48D H 0.1328 0.7290 0.2396 0.044 Uiso 0.50 1 calc PR B 1
C15E C 0.3118(7) 0.9003(6) 0.4291(6) 0.049(3) Uiso 0.50 1 d PD D 1
H15E H 0.3445 0.8725 0.4433 0.058 Uiso 0.50 1 calc PR D 1
C10F C 0.4384(7) 0.5874(6) 0.1703(6) 0.057(3) Uiso 0.50 1 d PD E 1
C38B C 0.0852(6) 0.1727(4) 0.1032(5) 0.117(3) Uani 1 1 d D . .
H38A H 0.0642 0.1744 0.0548 0.141 Uiso 1 1 calc R . .
H38B H 0.1423 0.1880 0.1209 0.141 Uiso 1 1 calc R . .
C43B C -0.1505(9) 0.5063(8) 0.1455(7) 0.045(4) Uiso 0.40 1 d P F 1
H43C H -0.1981 0.5185 0.1370 0.054 Uiso 0.40 1 calc PR F 1
H43D H -0.1647 0.4631 0.1177 0.054 Uiso 0.40 1 calc PR F 1
C37B C 0.0603(5) 0.2226(4) 0.1349(3) 0.090(2) Uani 1 1 d . . .
H37C H 0.0694 0.2655 0.1170 0.108 Uiso 1 1 calc R . .
H37D H 0.0041 0.2046 0.1222 0.108 Uiso 1 1 calc R . .
C13E C 0.1197(7) 0.9820(6) 0.2516(6) 0.047(3) Uiso 0.50 1 d PD D 1
H13E H 0.0902 0.9843 0.2062 0.057 Uiso 0.50 1 calc PR D 1
C52A C 0.0671(7) 1.1514(6) 0.9098(6) 0.154(5) Uani 1 1 d . . .
H52A H 0.0993 1.1635 0.9577 0.230 Uiso 1 1 calc R . .
H52B H 0.0130 1.1313 0.9017 0.230 Uiso 1 1 calc R . .
H52C H 0.0720 1.1917 0.8881 0.230 Uiso 1 1 calc R . .
C33A C 0.5225(6) 0.7878(7) 0.9589(4) 0.133(4) Uani 1 1 d . . .
H33A H 0.4829 0.7876 0.9752 0.159 Uiso 1 1 calc R . .
H33B H 0.5401 0.7479 0.9713 0.159 Uiso 1 1 calc R . .
C49B C 0.0967(8) 0.6891(7) 0.1444(7) 0.075(4) Uiso 0.50 1 d P B 1
H49C H 0.0688 0.6440 0.1177 0.090 Uiso 0.50 1 calc PR B 1
H49D H 0.1459 0.7060 0.1401 0.090 Uiso 0.50 1 calc PR B 1
C38A C 0.7083(6) 0.9809(5) 0.8904(4) 0.119(4) Uani 1 1 d . . .
H38C H 0.6795 0.9338 0.8696 0.143 Uiso 1 1 calc R . .
H38D H 0.7522 0.9955 0.8781 0.143 Uiso 1 1 calc R . .
C51A C 0.0935(5) 1.1011(5) 0.8820(4) 0.107(3) Uani 1 1 d . . .
H51A H 0.0897 1.0610 0.9050 0.128 Uiso 1 1 calc R . .
H51B H 0.0583 1.0865 0.8344 0.128 Uiso 1 1 calc R . .
C11F C 0.4055(9) 0.5756(8) 0.1011(7) 0.089(5) Uiso 0.50 1 d PD E 1
C3E C 0.0584(7) 1.0573(6) 0.2883(6) 0.057(3) Uiso 0.50 1 d PD D 1
H3E H 0.0279 1.0608 0.2435 0.068 Uiso 0.50 1 calc PR D 1
C12E C 0.1699(9) 0.9455(7) 0.2671(7) 0.056(4) Uiso 0.50 1 d PD D 1
H12E H 0.1756 0.9233 0.2328 0.067 Uiso 0.50 1 calc PR D 1
C16F C 0.4235(13) 0.5272(10) 0.0713(10) 0.108(6) Uiso 0.50 1 d PD E 1
H16F H 0.4048 0.5177 0.0245 0.130 Uiso 0.50 1 calc PR E 1
C44B C -0.0929(9) 0.5618(8) 0.1306(8) 0.061(4) Uani 0.40 1 d P F 1
H44C H -0.0478 0.5464 0.1369 0.074 Uiso 0.40 1 calc PR F 1
H44D H -0.0742 0.6020 0.1639 0.074 Uiso 0.40 1 calc PR F 1
C6F C 0.4493(8) 0.6532(6) 0.2692(6) 0.062(4) Uiso 0.50 1 d PD E 1
C5F C 0.4218(7) 0.6395(5) 0.2019(5) 0.053(3) Uiso 0.50 1 d PD E 1
C1F C 0.4318(9) 0.7041(7) 0.2980(7) 0.081(4) Uiso 0.50 1 d PD E 1
H1F H 0.4526 0.7149 0.3448 0.097 Uiso 0.50 1 calc PR E 1
C6E C 0.1483(6) 1.0502(5) 0.4205(5) 0.044(3) Uiso 0.50 1 d PD D 1
C40B C 0.0884(8) 0.0561(6) 0.0828(6) 0.172(6) Uani 1 1 d . . .
H40A H 0.0543 0.0440 0.0352 0.258 Uiso 1 1 calc R . .
H40B H 0.0874 0.0154 0.1041 0.258 Uiso 1 1 calc R . .
H40C H 0.1413 0.0788 0.0889 0.258 Uiso 1 1 calc R . .
C50B C 0.0476(10) 0.7365(9) 0.1168(8) 0.093(5) Uiso 0.50 1 d P B 1
H50C H 0.0756 0.7819 0.1427 0.112 Uiso 0.50 1 calc PR B 1
H50D H -0.0017 0.7199 0.1210 0.112 Uiso 0.50 1 calc PR B 1
C16E C 0.2677(7) 0.9035(6) 0.3553(6) 0.059(3) Uiso 0.50 1 d PD D 1
H16E H 0.2760 0.8808 0.3230 0.071 Uiso 0.50 1 calc PR D 1
C2F C 0.3832(8) 0.7378(7) 0.2557(7) 0.083(4) Uiso 0.50 1 d PD E 1
H2F H 0.3691 0.7702 0.2745 0.099 Uiso 0.50 1 calc PR E 1
C39A C 0.7408(6) 0.9831(6) 0.9656(5) 0.151(5) Uani 1 1 d D . .
H39A H 0.6999 0.9811 0.9807 0.181 Uiso 1 1 calc R . .
H39B H 0.7606 0.9443 0.9789 0.181 Uiso 1 1 calc R . .
C14E C 0.3039(7) 0.9347(6) 0.4700(6) 0.053(3) Uiso 0.50 1 d PD D 1
H14E H 0.3352 0.9357 0.5157 0.063 Uiso 0.50 1 calc PR D 1
C39B C 0.0610(7) 0.1026(5) 0.1136(5) 0.132(4) Uani 1 1 d D . .
H39C H 0.0038 0.0864 0.0947 0.158 Uiso 1 1 calc R . .
H39D H 0.0811 0.1005 0.1619 0.158 Uiso 1 1 calc R . .
C33B C 0.2787(8) 0.2879(4) 0.1183(5) 0.141(4) Uani 1 1 d D . .
H33C H 0.2217 0.2744 0.1022 0.170 Uiso 1 1 calc R . .
H33D H 0.3012 0.2861 0.1667 0.170 Uiso 1 1 calc R . .
C45A C 0.3178(7) 1.2953(6) 0.8828(7) 0.156(5) Uani 1 1 d . . .
H45A H 0.3141 1.2545 0.9048 0.188 Uiso 1 1 calc R . .
H45B H 0.2811 1.2822 0.8354 0.188 Uiso 1 1 calc R . .
C40A C 0.8038(9) 1.0463(6) 0.9954(6) 0.203(8) Uani 1 1 d D . .
H40D H 0.7894 1.0824 0.9704 0.304 Uiso 1 1 calc R . .
H40E H 0.8509 1.0413 0.9941 0.304 Uiso 1 1 calc R . .
H40F H 0.8132 1.0573 1.0416 0.304 Uiso 1 1 calc R . .
C46A C 0.2943(10) 1.3485(8) 0.9157(9) 0.238(9) Uani 1 1 d . . .
H46A H 0.3398 1.3757 0.9545 0.357 Uiso 1 1 calc R . .
H46B H 0.2543 1.3249 0.9295 0.357 Uiso 1 1 calc R . .
H46C H 0.2743 1.3778 0.8834 0.357 Uiso 1 1 calc R . .
C34A C 0.5876(7) 0.8485(7) 0.9895(5) 0.159(5) Uani 1 1 d . . .
H34A H 0.6218 0.8530 0.9672 0.239 Uiso 1 1 calc R . .
H34B H 0.6162 0.8457 1.0365 0.239 Uiso 1 1 calc R . .
H34C H 0.5685 0.8876 0.9853 0.239 Uiso 1 1 calc R . .
C2E C 0.0519(8) 1.0909(7) 0.3381(6) 0.069(4) Uiso 0.50 1 d PD D 1
H2E H 0.0159 1.1157 0.3280 0.083 Uiso 0.50 1 calc PR D 1
C34B C 0.2994(7) 0.2367(5) 0.0846(6) 0.157(5) Uani 1 1 d . . .
H34D H 0.2992 0.2507 0.0427 0.236 Uiso 1 1 calc R . .
H34E H 0.2614 0.1925 0.0757 0.236 Uiso 1 1 calc R . .
H34F H 0.3510 0.2344 0.1138 0.236 Uiso 1 1 calc R . .
C52B C 0.1131(14) 0.7770(13) 0.0432(13) 0.125(7) Uiso 0.50 1 d P B 1
H52D H 0.1063 0.7804 -0.0026 0.188 Uiso 0.50 1 calc PR B 1
H52E H 0.1486 0.7506 0.0634 0.188 Uiso 0.50 1 calc PR B 1
H52F H 0.1346 0.8221 0.0686 0.188 Uiso 0.50 1 calc PR B 1
O1J O 0.2972(2) 0.1594(2) 0.38710(18) 0.0540(10) Uani 1 1 d . . .
H1J H 0.2700 0.1811 0.3931 0.065 Uiso 1 1 calc R . .
C2J C 0.2826(4) 0.1532(3) 0.3182(3) 0.0566(15) Uani 1 1 d . . .
H2J H 0.2256 0.1348 0.2903 0.068 Uiso 1 1 calc R . .
C3J C 0.3214(5) 0.1050(4) 0.3076(4) 0.095(3) Uani 1 1 d . . .
H3J1 H 0.3776 0.1253 0.3304 0.142 Uiso 1 1 calc R . .
H3J2 H 0.3059 0.0944 0.2600 0.142 Uiso 1 1 calc R . .
H3J3 H 0.3062 0.0638 0.3255 0.142 Uiso 1 1 calc R . .
C1J C 0.3124(6) 0.2205(4) 0.2992(5) 0.108(3) Uani 1 1 d . . .
H1J1 H 0.2840 0.2505 0.3039 0.162 Uiso 1 1 calc R . .
H1J2 H 0.3051 0.2145 0.2530 0.162 Uiso 1 1 calc R . .
H1J3 H 0.3676 0.2401 0.3283 0.162 Uiso 1 1 calc R . .
C6G C 0.5607(3) 0.9768(3) 0.0818(3) 0.0516(14) Uani 1 1 d . . .
C4G C 0.4232(3) 0.9268(3) 0.0045(3) 0.0537(15) Uani 1 1 d . . .
C7G C 0.3588(3) 0.9272(3) -0.0565(3) 0.0603(16) Uani 1 1 d . . .
H7G H 0.3099 0.8948 -0.0684 0.072 Uiso 1 1 calc R . .
C5G C 0.4957(3) 0.9757(3) 0.0219(3) 0.0457(13) Uani 1 1 d . . .
C8G C 0.6327(3) 1.0264(3) 0.0972(3) 0.0588(16) Uani 1 1 d . . .
H8G H 0.6761 1.0273 0.1372 0.071 Uiso 1 1 calc R . .
C3G C 0.4171(4) 0.8795(3) 0.0470(3) 0.0600(16) Uani 1 1 d . . .
H3G H 0.3688 0.8464 0.0358 0.072 Uiso 1 1 calc R . .
C1G C 0.5505(4) 0.9286(3) 0.1225(3) 0.0627(17) Uani 1 1 d . . .
H1G H 0.5929 0.9293 0.1632 0.075 Uiso 1 1 calc R . .
C2G C 0.4799(4) 0.8797(4) 0.1053(3) 0.0676(18) Uani 1 1 d . . .
H2G H 0.4748 0.8466 0.1333 0.081 Uiso 1 1 calc R . .
C4H C 0.9191(3) 0.4305(3) 0.0039(3) 0.0520(14) Uani 1 1 d . . .
C5H C 0.9946(3) 0.4765(3) 0.0216(2) 0.0409(12) Uani 1 1 d . . .
C6H C 1.0567(3) 0.4743(3) 0.0812(3) 0.0506(14) Uani 1 1 d . . .
C8H C 0.8574(3) 0.4333(3) -0.0570(3) 0.0566(15) Uani 1 1 d . . .
H8H H 0.8073 0.4028 -0.0697 0.068 Uiso 1 1 calc R . .
C7H C 1.1306(3) 0.5206(3) 0.0974(3) 0.0562(15) Uani 1 1 d . . .
H7H H 1.1729 0.5196 0.1374 0.067 Uiso 1 1 calc R . .
C3H C 0.9096(4) 0.3848(3) 0.0460(4) 0.0685(18) Uani 1 1 d . . .
H3H H 0.8597 0.3544 0.0348 0.082 Uiso 1 1 calc R . .
C1H C 1.0428(4) 0.4270(3) 0.1211(3) 0.0674(18) Uani 1 1 d . . .
H1H H 1.0843 0.4257 0.1616 0.081 Uiso 1 1 calc R . .
C2H C 0.9707(5) 0.3819(4) 0.1041(4) 0.076(2) Uani 1 1 d . . .
H2H H 0.9631 0.3493 0.1319 0.091 Uiso 1 1 calc R . .
O1M O 0.0983(5) 0.8171(4) 0.3878(3) 0.028(2) Uiso 0.50 1 d PD G 1
H1M H 0.1333 0.7992 0.3941 0.034 Uiso 0.50 1 calc PR G 1
C2M C 0.0465(7) 0.8043(6) 0.3192(6) 0.048(5) Uiso 0.50 1 d PD G 1
H2M H 0.0760 0.8167 0.2917 0.057 Uiso 0.50 1 calc PR G 1
C4F C 0.3707(8) 0.6732(7) 0.1589(7) 0.071(4) Uiso 0.50 1 d PD E 1
C12F C 0.3595(10) 0.6125(9) 0.0640(9) 0.093(6) Uiso 0.50 1 d PD E 1
H12F H 0.3374 0.6026 0.0170 0.112 Uiso 0.50 1 calc PR E 1
C8F C 0.5179(10) 0.5694(8) 0.2783(8) 0.083(5) Uiso 0.50 1 d PD E 1
H8F H 0.5513 0.5452 0.3041 0.100 Uiso 0.50 1 calc PR E 1
C1M C -0.0057(6) 0.7243(5) 0.2981(5) 0.053(3) Uiso 0.50 1 d PD G 1
H1M1 H 0.0285 0.6962 0.3047 0.079 Uiso 0.50 1 calc PR G 1
H1M2 H -0.0427 0.7165 0.2513 0.079 Uiso 0.50 1 calc PR G 1
H1M3 H -0.0338 0.7127 0.3257 0.079 Uiso 0.50 1 calc PR G 1
C7F C 0.5025(8) 0.6197(7) 0.3117(7) 0.077(4) Uiso 0.50 1 d PD E 1
H7F H 0.5259 0.6303 0.3586 0.093 Uiso 0.50 1 calc PR E 1
O1K O 0.8059(4) 0.6491(3) 0.4030(3) 0.0634(17) Uiso 0.70 1 d PD H 1
H1K H 0.8517 0.6610 0.4322 0.076 Uiso 0.70 1 calc PR H 1
O1N O 0.4079(4) 0.6801(4) 0.6011(3) 0.0410(17) Uiso 0.50 1 d PD I 1
H1N H 0.4323 0.6828 0.5775 0.049 Uiso 0.50 1 calc PR I 1
C3M C -0.0062(7) 0.8458(6) 0.3091(5) 0.043(3) Uiso 0.50 1 d PD G 1
H3M1 H 0.0238 0.8934 0.3199 0.065 Uiso 0.50 1 calc PR G 1
H3M2 H -0.0326 0.8349 0.3381 0.065 Uiso 0.50 1 calc PR G 1
H3M3 H -0.0445 0.8364 0.2627 0.065 Uiso 0.50 1 calc PR G 1
C2K C 0.8037(7) 0.6257(5) 0.3478(5) 0.065(3) Uiso 0.70 1 d PD H 1
H2K H 0.8611 0.6419 0.3641 0.078 Uiso 0.70 1 calc PR H 1
C5N C 0.4455(7) 0.6662(6) 0.6398(7) 0.059(4) Uiso 0.50 1 d PD J 2
H5N H 0.4740 0.6809 0.6119 0.071 Uiso 0.50 1 calc PR J 2
O1L O 0.2741(6) 0.5734(4) 0.4905(5) 0.100(3) Uiso 0.60 1 d PD K 1
H1L H 0.3188 0.5705 0.5122 0.120 Uiso 0.60 1 calc PR K 1
C1L C 0.2526(9) 0.4542(7) 0.4916(7) 0.090(4) Uiso 0.60 1 d PD K 1
H1L1 H 0.2704 0.4511 0.4569 0.135 Uiso 0.60 1 calc PR K 1
H1L2 H 0.2122 0.4127 0.4866 0.135 Uiso 0.60 1 calc PR K 1
H1L3 H 0.2961 0.4609 0.5353 0.135 Uiso 0.60 1 calc PR K 1
C2L C 0.2201(7) 0.5133(6) 0.4851(6) 0.072(3) Uiso 0.60 1 d PD K 1
H2L H 0.1762 0.5054 0.4401 0.086 Uiso 0.60 1 calc PR K 1
C3K C 0.7993(10) 0.5556(6) 0.3358(8) 0.146(6) Uiso 0.70 1 d PD H 1
H3K1 H 0.8087 0.5359 0.3770 0.220 Uiso 0.70 1 calc PR H 1
H3K2 H 0.8384 0.5529 0.3206 0.220 Uiso 0.70 1 calc PR H 1
H3K3 H 0.7477 0.5309 0.3018 0.220 Uiso 0.70 1 calc PR H 1
C1K C 0.7902(11) 0.6638(7) 0.2931(7) 0.146(6) Uiso 0.70 1 d PD H 1
H1K1 H 0.7925 0.7091 0.3078 0.219 Uiso 0.70 1 calc PR H 1
H1K2 H 0.7391 0.6415 0.2573 0.219 Uiso 0.70 1 calc PR H 1
H1K3 H 0.8299 0.6667 0.2770 0.219 Uiso 0.70 1 calc PR H 1
C15F C 0.4714(12) 0.4936(10) 0.1156(10) 0.121(7) Uiso 0.50 1 d PD E 1
H15F H 0.4800 0.4576 0.0962 0.146 Uiso 0.50 1 calc PR E 1
C13F C 0.3445(10) 0.6615(9) 0.0907(7) 0.100(5) Uiso 0.50 1 d PD E 1
H13F H 0.3159 0.6881 0.0632 0.121 Uiso 0.50 1 calc PR E 1
C3L C 0.1895(6) 0.5187(6) 0.5349(5) 0.073(3) Uiso 0.60 1 d PD K 1
H3L1 H 0.1696 0.5574 0.5298 0.110 Uiso 0.60 1 calc PR K 1
H3L2 H 0.2310 0.5246 0.5796 0.110 Uiso 0.60 1 calc PR K 1
H3L3 H 0.1476 0.4777 0.5283 0.110 Uiso 0.60 1 calc PR K 1
C3F C 0.3554(10) 0.7257(8) 0.1884(8) 0.099(5) Uiso 0.50 1 d PD E 1
H3F H 0.3260 0.7520 0.1613 0.119 Uiso 0.50 1 calc PR E 1
C14F C 0.5044(12) 0.5061(10) 0.1788(10) 0.103(6) Uiso 0.50 1 d PD E 1
H14F H 0.5401 0.4835 0.2039 0.123 Uiso 0.50 1 calc PR E 1
C4N C 0.4850(8) 0.7162(7) 0.7045(7) 0.079(4) Uiso 0.50 1 d PD J 2
H4N1 H 0.5388 0.7163 0.7285 0.118 Uiso 0.50 1 calc PR J 2
H4N2 H 0.4575 0.7027 0.7323 0.118 Uiso 0.50 1 calc PR J 2
H4N3 H 0.4839 0.7614 0.6939 0.118 Uiso 0.50 1 calc PR J 2
C1N C 0.5138(9) 0.6443(9) 0.6814(8) 0.103(5) Uiso 0.50 1 d PD I 1
H1N1 H 0.5493 0.6615 0.6611 0.154 Uiso 0.50 1 calc PR I 1
H1N2 H 0.4833 0.5977 0.6614 0.154 Uiso 0.50 1 calc PR I 1
H1N3 H 0.5435 0.6459 0.7292 0.154 Uiso 0.50 1 calc PR I 1
C9F C 0.4865(9) 0.5558(8) 0.2121(7) 0.088(5) Uiso 0.50 1 d PD E 1
C51B C 0.0306(12) 0.7405(11) 0.0434(10) 0.119(6) Uiso 0.50 1 d P B 1
H51C H -0.0058 0.7669 0.0240 0.142 Uiso 0.50 1 calc PR B 1
H51D H 0.0077 0.6950 0.0176 0.142 Uiso 0.50 1 calc PR B 1
O2N O 0.4480(10) 0.5988(7) 0.6539(8) 0.153(5) Uiso 0.50 1 d PD J 2
H2N H 0.4272 0.5724 0.6181 0.184 Uiso 0.50 1 calc PR J 2
C48D C 0.1947(8) 0.6822(6) 0.2020(7) 0.066(3) Uiso 0.50 1 d P B 2
H48E H 0.1705 0.6606 0.1553 0.079 Uiso 0.50 1 calc PR B 2
H48F H 0.2487 0.6806 0.2222 0.079 Uiso 0.50 1 calc PR B 2
C6Z C 0.1992(8) 1.0179(7) 0.4533(7) 0.084(4) Uiso 0.50 1 d PD L 2
C16Z C 0.2381(9) 0.8832(8) 0.2960(8) 0.095(5) Uiso 0.50 1 d PD L 2
H16Z H 0.2259 0.8669 0.2517 0.113 Uiso 0.50 1 calc PR L 2
C15Z C 0.2905(10) 0.8635(9) 0.3478(8) 0.103(5) Uiso 0.50 1 d PD L 2
H15Z H 0.3139 0.8319 0.3405 0.123 Uiso 0.50 1 calc PR L 2
C8Z C 0.2909(9) 0.9564(8) 0.4923(7) 0.088(5) Uiso 0.50 1 d PD L 2
H8Z H 0.3276 0.9425 0.5283 0.105 Uiso 0.50 1 calc PR L 2
C10Z C 0.2173(7) 0.9522(7) 0.3743(6) 0.066(4) Uiso 0.50 1 d PD L 2
C9Z C 0.2749(9) 0.9318(7) 0.4280(7) 0.081(4) Uiso 0.50 1 d PD L 2
C50D C 0.2445(13) 0.7966(11) 0.1714(11) 0.131(7) Uiso 0.50 1 d P B 2
H50E H 0.2937 0.7854 0.1867 0.157 Uiso 0.50 1 calc PR B 2
H50F H 0.2566 0.8455 0.1834 0.157 Uiso 0.50 1 calc PR B 2
C49D C 0.1955(15) 0.7583(12) 0.2032(12) 0.148(8) Uiso 0.50 1 d P B 2
H49E H 0.1420 0.7604 0.1793 0.178 Uiso 0.50 1 calc PR B 2
H49F H 0.2159 0.7793 0.2497 0.178 Uiso 0.50 1 calc PR B 2
C11Z C 0.2009(8) 0.9293(7) 0.3092(7) 0.064(4) Uiso 0.50 1 d PD L 2
C51D C 0.1977(13) 0.7763(12) 0.0952(11) 0.136(7) Uiso 0.50 1 d P B 2
H51E H 0.1811 0.7268 0.0839 0.163 Uiso 0.50 1 calc PR B 2
H51F H 0.2303 0.7964 0.0724 0.163 Uiso 0.50 1 calc PR B 2
C5Z C 0.1802(8) 0.9951(7) 0.3848(5) 0.057(3) Uiso 0.50 1 d PD L 2
C4Z C 0.1256(8) 1.0161(7) 0.3332(7) 0.061(4) Uiso 0.50 1 d PD L 2
C2Z C 0.1143(8) 1.0833(7) 0.4209(7) 0.058(4) Uiso 0.50 1 d PD L 2
H2Z H 0.0930 1.1135 0.4342 0.070 Uiso 0.50 1 calc PR L 2
C12Z C 0.1427(11) 0.9458(9) 0.2562(8) 0.084(6) Uiso 0.50 1 d PD L 2
H12Z H 0.1281 0.9265 0.2122 0.100 Uiso 0.50 1 calc PR L 2
C1Z C 0.1640(10) 1.0610(8) 0.4638(9) 0.090(5) Uiso 0.50 1 d PD L 2
H1Z H 0.1782 1.0763 0.5089 0.108 Uiso 0.50 1 calc PR L 2
C7Z C 0.2590(8) 0.9964(7) 0.5052(6) 0.058(4) Uiso 0.50 1 d PD L 2
H7Z H 0.2745 1.0129 0.5502 0.070 Uiso 0.50 1 calc PR L 2
C3Z C 0.0892(12) 1.0616(11) 0.3483(10) 0.142(8) Uiso 0.50 1 d PD L 2
H3Z H 0.0516 1.0768 0.3145 0.170 Uiso 0.50 1 calc PR L 2
C14Z C 0.3069(8) 0.8881(7) 0.4048(7) 0.059(4) Uiso 0.50 1 d PD L 2
H14Z H 0.3473 0.8760 0.4389 0.071 Uiso 0.50 1 calc PR L 2
C12I C 0.2554(10) 0.7185(9) 0.9119(7) 0.077(5) Uiso 0.50 1 d PD M 1
H12I H 0.2908 0.7073 0.9510 0.092 Uiso 0.50 1 calc PR M 1
C4I C 0.1697(13) 0.7846(11) 0.8576(8) 0.117(7) Uiso 0.50 1 d PD M 1
C4X C 0.2028(8) 0.7541(7) 0.8442(6) 0.076(4) Uiso 0.50 1 d PD N 2
C1I C 0.0835(11) 0.8376(9) 0.7439(9) 0.119(6) Uiso 0.50 1 d PD M 1
H1I H 0.0529 0.8542 0.7062 0.143 Uiso 0.50 1 calc PR M 1
C8Y C 0.5583(10) 0.5399(9) 0.2696(9) 0.110(6) Uiso 0.50 1 d PD O 2
H8Y H 0.5977 0.5209 0.2949 0.132 Uiso 0.50 1 calc PR O 2
C13Z C 0.1062(10) 0.9900(9) 0.2670(8) 0.086(6) Uiso 0.50 1 d PD L 2
H13Z H 0.0686 1.0026 0.2306 0.103 Uiso 0.50 1 calc PR L 2
C6Y C 0.4836(11) 0.6128(9) 0.2655(9) 0.116(6) Uiso 0.50 1 d PD O 2
C10Y C 0.4663(10) 0.5512(9) 0.1634(8) 0.104(6) Uiso 0.50 1 d PD O 2
C12Y C 0.3762(14) 0.5638(12) 0.0588(10) 0.154(9) Uiso 0.50 1 d PD O 2
H12Y H 0.3517 0.5522 0.0119 0.185 Uiso 0.50 1 calc PR O 2
C2Y C 0.4133(12) 0.6885(11) 0.2602(10) 0.126(7) Uiso 0.50 1 d PD O 2
H2Y H 0.3991 0.7206 0.2794 0.151 Uiso 0.50 1 calc PR O 2
C4Y C 0.3899(11) 0.6255(9) 0.1581(8) 0.113(6) Uiso 0.50 1 d PD O 2
C1Y C 0.4706(11) 0.6602(9) 0.3031(9) 0.108(6) Uiso 0.50 1 d PD O 2
H1Y H 0.4964 0.6714 0.3500 0.130 Uiso 0.50 1 calc PR O 2
C7Y C 0.5414(13) 0.5861(11) 0.3074(10) 0.128(8) Uiso 0.50 1 d PD O 2
H7Y H 0.5663 0.5968 0.3544 0.154 Uiso 0.50 1 calc PR O 2
C5Y C 0.4505(9) 0.5981(8) 0.1993(7) 0.086(5) Uiso 0.50 1 d PD O 2
C9Y C 0.5271(15) 0.5218(14) 0.2068(10) 0.151(11) Uiso 0.50 1 d PD O 2
C11Y C 0.4365(18) 0.5362(17) 0.0988(11) 0.181(14) Uiso 0.50 1 d PD O 2
C10I C 0.2114 0.7269 0.7906 0.092 Uiso 0.50 1 d PD M 1
C6I C 0.1201 0.7948 0.7398 0.071 Uiso 0.50 1 d PD M 1
C10X C 0.2491 0.6812 0.7989 0.063 Uiso 0.50 1 d PD N 2
C14I C 0.2333 0.6486 0.7181 0.109 Uiso 0.50 1 d PD M 1
H14I H 0.2332 0.6345 0.6774 0.130 Uiso 0.50 1 calc PR M 1
C16I C 0.2784(12) 0.6509(10) 0.8355(9) 0.116(7) Uiso 0.50 1 d PD M 1
H16I H 0.3128 0.6387 0.8744 0.139 Uiso 0.50 1 calc PR M 1
C9I C 0.1917(9) 0.6955(7) 0.7236(6) 0.085(4) Uiso 0.50 1 d PD M 1
C5I C 0.1627(8) 0.7644(7) 0.7939(6) 0.081(4) Uiso 0.50 1 d PD M 1
C13I C 0.2120(11) 0.7631(9) 0.9119(8) 0.105(6) Uiso 0.50 1 d PD M 1
H13I H 0.2134 0.7781 0.9530 0.126 Uiso 0.50 1 calc PR M 1
C3I C 0.1348(12) 0.8310(10) 0.8633(9) 0.126(7) Uiso 0.50 1 d PD M 1
H3I H 0.1394 0.8454 0.9057 0.151 Uiso 0.50 1 calc PR M 1
C16X C 0.3357(12) 0.6194(11) 0.8682(10) 0.143(8) Uiso 0.50 1 d PD N 2
H16X H 0.3647 0.6067 0.9093 0.171 Uiso 0.50 1 calc PR N 2
C2I C 0.0933(17) 0.8572(13) 0.8094(11) 0.192(12) Uiso 0.50 1 d PD M 1
H2I H 0.0703 0.8895 0.8158 0.230 Uiso 0.50 1 calc PR M 1
C3Y C 0.3785(13) 0.6715(11) 0.1937(11) 0.132(8) Uiso 0.50 1 d PD O 2
H3Y H 0.3423 0.6939 0.1693 0.158 Uiso 0.50 1 calc PR O 2
C13Y C 0.3546(12) 0.6071(11) 0.0893(10) 0.121(8) Uiso 0.50 1 d PD O 2
H13Y H 0.3146 0.6251 0.0629 0.145 Uiso 0.50 1 calc PR O 2
C8I C 0.1468(7) 0.7267(6) 0.6723(6) 0.056(3) Uiso 0.50 1 d PD M 1
H8I H 0.1397 0.7143 0.6285 0.067 Uiso 0.50 1 calc PR M 1
C7I C 0.1165(9) 0.7683(8) 0.6803(7) 0.089(5) Uiso 0.50 1 d PD M 1
H7I H 0.0872 0.7843 0.6414 0.107 Uiso 0.50 1 calc PR M 1
C15I C 0.2728(12) 0.6267(10) 0.7777(9) 0.121(7) Uiso 0.50 1 d PD M 1
H15I H 0.2966 0.5931 0.7768 0.146 Uiso 0.50 1 calc PR M 1
C11I C 0.2386(13) 0.6920(10) 0.8435(8) 0.136(7) Uiso 0.50 1 d PD M 1
C14Y C 0.5467(18) 0.4804(16) 0.1717(14) 0.220(14) Uiso 0.50 1 d PD O 2
H14Y H 0.5868 0.4622 0.1970 0.264 Uiso 0.50 1 calc PR O 2
C15Y C 0.5141(19) 0.4632(15) 0.1043(14) 0.211(14) Uiso 0.50 1 d PD O 2
H15Y H 0.5316 0.4341 0.0850 0.253 Uiso 0.50 1 calc PR O 2
C16Y C 0.4553(19) 0.4883(16) 0.0642(12) 0.216(14) Uiso 0.50 1 d PD O 2
H16Y H 0.4291 0.4753 0.0175 0.259 Uiso 0.50 1 calc PR O 2
C8X C 0.2065(8) 0.6657(7) 0.6792(6) 0.077(4) Uiso 0.50 1 d PD N 2
H8X H 0.2087 0.6470 0.6412 0.092 Uiso 0.50 1 calc PR N 2
C11X C 0.2916(12) 0.6654(10) 0.8652(8) 0.107(7) Uiso 0.50 1 d PD N 2
C2X C 0.1212(11) 0.8145(9) 0.7768(9) 0.113(6) Uiso 0.50 1 d PD N 2
H2X H 0.0956 0.8479 0.7714 0.136 Uiso 0.50 1 calc PR N 2
C3X C 0.1534(11) 0.7987(9) 0.8325(9) 0.096(6) Uiso 0.50 1 d PD N 2
H3X H 0.1462 0.8157 0.8684 0.116 Uiso 0.50 1 calc PR N 2
C13X C 0.2402(9) 0.7396(9) 0.9079(7) 0.070(4) Uiso 0.50 1 d PD N 2
H13X H 0.2348 0.7575 0.9445 0.084 Uiso 0.50 1 calc PR N 2
C1X C 0.1229(9) 0.7807(8) 0.7184(8) 0.088(5) Uiso 0.50 1 d PD N 2
H1X H 0.0947 0.7900 0.6753 0.106 Uiso 0.50 1 calc PR N 2
C15X C 0.3348(12) 0.5946(10) 0.8103(10) 0.128(7) Uiso 0.50 1 d PD N 2
H15X H 0.3638 0.5643 0.8130 0.154 Uiso 0.50 1 calc PR N 2
C14X C 0.2945(12) 0.6108(10) 0.7483(10) 0.133(7) Uiso 0.50 1 d PD N 2
H14X H 0.3001 0.5963 0.7105 0.159 Uiso 0.50 1 calc PR N 2
C5X C 0.1988(7) 0.7185(6) 0.7912(5) 0.068(4) Uiso 0.50 1 d PD N 2
C9X C 0.2472(14) 0.6479(12) 0.7438(8) 0.161(10) Uiso 0.50 1 d PD N 2
C12X C 0.2877(9) 0.6960(7) 0.9154(7) 0.076(4) Uiso 0.50 1 d PD N 2
H12X H 0.3180 0.6890 0.9590 0.091 Uiso 0.50 1 calc PR N 2
C6X C 0.1620(9) 0.7392(7) 0.7256(6) 0.085(4) Uiso 0.50 1 d PD N 2
C7X C 0.1702(9) 0.7040(8) 0.6742(7) 0.075(4) Uiso 0.50 1 d PD N 2
H7X H 0.1430 0.7124 0.6304 0.090 Uiso 0.50 1 calc PR N 2
O2L O 0.3452(7) 0.4962(8) 0.5364(7) 0.110(5) Uiso 0.40 1 d PD P 2
H2L1 H 0.3536 0.5118 0.5746 0.132 Uiso 0.40 1 calc PR P 2
C5L C 0.2682(8) 0.4894(8) 0.4924(8) 0.068(5) Uiso 0.40 1 d PD P 2
H5L H 0.2636 0.4865 0.4460 0.081 Uiso 0.40 1 calc PR P 2
C4L C 0.2162(7) 0.4259(6) 0.4992(7) 0.042(3) Uiso 0.40 1 d PD P 2
H4L1 H 0.2332 0.3878 0.4917 0.063 Uiso 0.40 1 calc PR P 2
H4L2 H 0.1630 0.4194 0.4664 0.063 Uiso 0.40 1 calc PR P 2
H4L3 H 0.2185 0.4290 0.5439 0.063 Uiso 0.40 1 calc PR P 2
C6L C 0.2400(12) 0.5484(9) 0.5048(12) 0.098(7) Uiso 0.40 1 d PD P 2
H6L1 H 0.2729 0.5905 0.5003 0.147 Uiso 0.40 1 calc PR P 2
H6L2 H 0.2426 0.5508 0.5497 0.147 Uiso 0.40 1 calc PR P 2
H6L3 H 0.1864 0.5411 0.4724 0.147 Uiso 0.40 1 calc PR P 2
C6M C 0.0478(12) 0.7625(11) 0.2733(8) 0.137(7) Uiso 0.50 1 d PD Q 2
H6M1 H 0.0893 0.7419 0.2931 0.206 Uiso 0.50 1 calc PR Q 2
H6M2 H 0.0638 0.7993 0.2506 0.206 Uiso 0.50 1 calc PR Q 2
H6M3 H 0.0011 0.7287 0.2413 0.206 Uiso 0.50 1 calc PR Q 2
C4M C -0.0295(8) 0.8212(8) 0.3085(7) 0.066(4) Uiso 0.50 1 d PD Q 2
H4M1 H -0.0319 0.8342 0.3498 0.099 Uiso 0.50 1 calc PR Q 2
H4M2 H -0.0795 0.7900 0.2780 0.099 Uiso 0.50 1 calc PR Q 2
H4M3 H -0.0176 0.8613 0.2879 0.099 Uiso 0.50 1 calc PR Q 2
O2M O 0.0840(5) 0.7991(5) 0.3888(4) 0.042(3) Uiso 0.50 1 d PD Q 2
H2M1 H 0.1107 0.7726 0.3956 0.050 Uiso 0.50 1 calc PR Q 2
C5M C 0.0321(8) 0.7876(8) 0.3232(6) 0.047(4) Uiso 0.50 1 d PD Q 2
H5M H -0.0004 0.7431 0.3262 0.056 Uiso 0.50 1 calc PR Q 2
C52D C 0.116(3) 0.806(3) 0.069(3) 0.31(3) Uiso 0.50 1 d P B 2
H52G H 0.0856 0.7934 0.0211 0.463 Uiso 0.50 1 calc PR B 2
H52H H 0.1326 0.8547 0.0804 0.463 Uiso 0.50 1 calc PR B 2
H52I H 0.0835 0.7853 0.0916 0.463 Uiso 0.50 1 calc PR B 2
C3N C 0.4069(10) 0.6611(9) 0.7032(8) 0.113(6) Uiso 0.50 1 d PD I 1
H3N1 H 0.3724 0.6889 0.6960 0.170 Uiso 0.50 1 calc PR I 1
H3N2 H 0.4378 0.6635 0.7509 0.170 Uiso 0.50 1 calc PR I 1
H3N3 H 0.3761 0.6144 0.6842 0.170 Uiso 0.50 1 calc PR I 1
C6N C 0.3667(5) 0.6677(4) 0.6036(4) 0.028(2) Uiso 0.50 1 d PD J 2
H6N1 H 0.3414 0.6361 0.5624 0.042 Uiso 0.50 1 calc PR J 2
H6N2 H 0.3669 0.7131 0.5931 0.042 Uiso 0.50 1 calc PR J 2
H6N3 H 0.3383 0.6549 0.6309 0.042 Uiso 0.50 1 calc PR J 2
C4K C 0.7022(15) 0.5857(15) 0.2822(10) 0.117(10) Uiso 0.30 1 d PD R 2
H4K1 H 0.6558 0.5898 0.2854 0.175 Uiso 0.30 1 calc PR R 2
H4K2 H 0.7074 0.5410 0.2913 0.175 Uiso 0.30 1 calc PR R 2
H4K3 H 0.6979 0.5917 0.2374 0.175 Uiso 0.30 1 calc PR R 2
O2K O 0.7610(8) 0.6346(6) 0.3885(6) 0.040(3) Uiso 0.30 1 d PD R 2
H2K1 H 0.7683 0.5995 0.4042 0.048 Uiso 0.30 1 calc PR R 2
C6K C 0.8445(18) 0.639(3) 0.330(2) 0.24(3) Uiso 0.30 1 d PD R 2
H6K1 H 0.8854 0.6754 0.3644 0.354 Uiso 0.30 1 calc PR R 2
H6K2 H 0.8432 0.6474 0.2868 0.354 Uiso 0.30 1 calc PR R 2
H6K3 H 0.8550 0.5962 0.3401 0.354 Uiso 0.30 1 calc PR R 2
C2N C 0.4606(8) 0.6866(8) 0.6699(7) 0.066(4) Uiso 0.50 1 d PD I 1
H7 H 0.4910 0.7348 0.6876 0.079 Uiso 0.50 1 calc PR I 1
C5K C 0.7692(17) 0.636(2) 0.3298(13) 0.20(2) Uiso 0.30 1 d PD R 2
H5K H 0.7608 0.6796 0.3153 0.234 Uiso 0.30 1 calc PR R 2
C44D C -0.1807(6) 0.5422(6) 0.1091(5) 0.063(3) Uiso 0.60 1 d P F 2
H44E H -0.2305 0.5199 0.1110 0.076 Uiso 0.60 1 calc PR F 2
H44F H -0.1589 0.5870 0.1363 0.076 Uiso 0.60 1 calc PR F 2
C46D C -0.1295(10) 0.5982(9) 0.0301(9) 0.111(6) Uiso 0.60 1 d P F 2
H46D H -0.1439 0.6020 -0.0170 0.166 Uiso 0.60 1 calc PR F 2
H46E H -0.0851 0.5807 0.0476 0.166 Uiso 0.60 1 calc PR F 2
H46F H -0.1157 0.6426 0.0547 0.166 Uiso 0.60 1 calc PR F 2
C45D C -0.1963(8) 0.5515(7) 0.0378(6) 0.084(4) Uiso 0.60 1 d P F 2
H45C H -0.2103 0.5071 0.0121 0.101 Uiso 0.60 1 calc PR F 2
H45D H -0.2413 0.5688 0.0185 0.101 Uiso 0.60 1 calc PR F 2
C46B C -0.0641(12) 0.6387(10) 0.0507(10) 0.091(6) Uiso 0.40 1 d P F 1
H46G H -0.0871 0.6504 0.0059 0.137 Uiso 0.40 1 calc PR F 1
H46H H -0.0197 0.6234 0.0559 0.137 Uiso 0.40 1 calc PR F 1
H46I H -0.0468 0.6783 0.0834 0.137 Uiso 0.40 1 calc PR F 1
C45B C -0.1234(14) 0.5833(12) 0.0611(12) 0.095(7) Uiso 0.40 1 d P F 1
H45E H -0.1409 0.5438 0.0274 0.114 Uiso 0.40 1 calc PR F 1
H45F H -0.1688 0.5986 0.0541 0.114 Uiso 0.40 1 calc PR F 1
C43 C -0.1254(7) 0.5009(5) 0.1396(5) 0.048(3) Uiso 0.60 1 d P F 2
H43E H -0.0763 0.5208 0.1358 0.058 Uiso 0.60 1 calc PR F 2
H43F H -0.1487 0.4543 0.1162 0.058 Uiso 0.60 1 calc PR F 2
C47 C 0.1520(9) 0.6430(10) 0.2382(9) 0.031(5) Uiso 0.50 1 d P B 2
H47E H 0.1375 0.5945 0.2225 0.037 Uiso 0.50 1 calc PR B 2
H47F H 0.1036 0.6548 0.2269 0.037 Uiso 0.50 1 calc PR B 2

loop_
_atom_site_aniso_label
_atom_site_aniso_U_11
_atom_site_aniso_U_22
_atom_site_aniso_U_33
_atom_site_aniso_U_23
_atom_site_aniso_U_13
_atom_site_aniso_U_12
O12B 0.0349(18) 0.0205(16) 0.0447(19) -0.0006(14) 0.0247(16) 0.0070(14)
O10B 0.0388(18) 0.0268(17) 0.0345(18) 0.0013(14) 0.0224(15) 0.0058(14)
O4B 0.0334(18) 0.0239(17) 0.057(2) 0.0056(15) 0.0251(17) 0.0053(14)
O12A 0.0236(16) 0.0281(17) 0.0356(18) 0.0057(14) 0.0112(14) 0.0102(13)
O9A 0.0345(18) 0.0354(18) 0.045(2) 0.0166(15) 0.0263(16) 0.0209(15)
O9B 0.0388(18) 0.0279(17) 0.0393(19) 0.0118(14) 0.0258(16) 0.0167(15)
O7A 0.0409(19) 0.0334(18) 0.044(2) 0.0113(16) 0.0270(17) 0.0227(15)
O11A 0.0241(16) 0.0360(18) 0.0432(19) 0.0179(15) 0.0173(15) 0.0170(15)
O3A 0.0233(16) 0.0286(17) 0.0321(17) -0.0031(13) 0.0092(14) 0.0134(13)
O7B 0.047(2) 0.0360(19) 0.045(2) 0.0200(15) 0.0310(17) 0.0246(16)
O6A 0.0348(18) 0.0266(17) 0.052(2) 0.0112(15) 0.0292(16) 0.0136(14)
O11B 0.0378(19) 0.0245(17) 0.0373(18) -0.0031(14) 0.0242(16) 0.0033(14)
O8A 0.0375(19) 0.043(2) 0.041(2) 0.0153(16) 0.0250(16) 0.0220(17)
O6B 0.0361(19) 0.0251(17) 0.059(2) 0.0156(15) 0.0306(18) 0.0142(15)
O2A 0.0241(16) 0.0374(18) 0.0256(17) -0.0049(14) 0.0063(14) 0.0131(14)
O1A 0.0239(16) 0.0286(17) 0.0307(17) -0.0018(13) 0.0057(14) 0.0134(13)
C16B 0.028(2) 0.028(2) 0.031(3) 0.009(2) 0.016(2) 0.009(2)
O8B 0.045(2) 0.045(2) 0.042(2) 0.0225(16) 0.0317(17) 0.0278(17)
O1B 0.043(2) 0.0297(18) 0.057(2) -0.0069(16) 0.0280(18) 0.0114(15)
C2A 0.019(2) 0.025(2) 0.021(2) 0.0030(18) 0.0084(18) 0.0035(18)
O5B 0.0310(18) 0.0270(18) 0.058(2) 0.0142(16) 0.0234(17) 0.0066(14)
O3B 0.0391(19) 0.0246(17) 0.060(2) -0.0058(16) 0.0237(18) 0.0078(15)
O5A 0.0346(18) 0.0266(17) 0.057(2) -0.0004(15) 0.0329(17) 0.0078(14)
C9A 0.032(2) 0.021(2) 0.036(3) 0.0029(19) 0.019(2) 0.015(2)
O4A 0.0344(18) 0.0284(18) 0.048(2) -0.0095(15) 0.0248(16) 0.0016(15)
O10A 0.0323(18) 0.0314(18) 0.049(2) 0.0202(16) 0.0229(16) 0.0186(15)
C24A 0.023(2) 0.026(2) 0.026(2) -0.0003(19) 0.0131(19) 0.0096(19)
C3A 0.024(2) 0.021(2) 0.028(2) 0.0028(18) 0.014(2) 0.0099(18)
C23A 0.029(2) 0.027(2) 0.030(2) 0.0080(19) 0.014(2) 0.017(2)
C22A 0.027(2) 0.022(2) 0.033(2) 0.0053(19) 0.018(2) 0.0111(19)
C2B 0.035(3) 0.025(3) 0.052(3) -0.005(2) 0.029(3) 0.001(2)
C23B 0.036(3) 0.022(2) 0.031(3) 0.0041(19) 0.017(2) 0.013(2)
C1A 0.019(2) 0.023(2) 0.028(2) 0.0073(19) 0.0111(19) 0.0119(18)
C22B 0.033(2) 0.023(2) 0.027(2) 0.0076(19) 0.016(2) 0.011(2)
C6A 0.022(2) 0.020(2) 0.024(2) 0.0066(18) 0.0130(19) 0.0066(18)
C4A 0.020(2) 0.018(2) 0.025(2) 0.0052(18) 0.0114(19) 0.0040(17)
O2B 0.039(2) 0.0297(19) 0.075(3) -0.0191(18) 0.026(2) 0.0019(16)
C12A 0.025(2) 0.023(2) 0.032(2) 0.0028(19) 0.010(2) 0.0130(19)
C8B 0.034(3) 0.019(2) 0.041(3) -0.002(2) 0.021(2) 0.007(2)
C40 0.023(2) 0.018(2) 0.045(3) 0.003(2) 0.022(2) 0.0065(19)
C16A 0.024(2) 0.022(2) 0.039(3) 0.009(2) 0.018(2) 0.0077(19)
C24B 0.027(2) 0.019(2) 0.032(3) 0.0040(19) 0.015(2) 0.0068(19)
C27B 0.035(3) 0.023(2) 0.027(2) 0.0091(19) 0.014(2) 0.013(2)
C9B 0.035(3) 0.025(2) 0.047(3) 0.008(2) 0.024(2) 0.014(2)
C10B 0.038(3) 0.020(2) 0.047(3) 0.009(2) 0.030(2) 0.011(2)
C27A 0.025(2) 0.023(2) 0.029(2) 0.0024(19) 0.015(2) 0.0089(19)
C8A 0.025(2) 0.022(2) 0.036(3) 0.0023(19) 0.014(2) 0.0088(19)
C18A 0.021(2) 0.022(2) 0.036(3) 0.0045(19) 0.015(2) 0.0068(18)
C20B 0.027(2) 0.023(2) 0.035(3) 0.000(2) 0.017(2) 0.0042(19)
C11B 0.037(3) 0.021(2) 0.042(3) 0.002(2) 0.027(2) 0.009(2)
C20A 0.020(2) 0.021(2) 0.036(3) 0.0027(19) 0.011(2) 0.0064(18)
C21B 0.033(3) 0.022(2) 0.029(2) 0.0047(19) 0.015(2) 0.009(2)
C10A 0.023(2) 0.029(3) 0.034(3) 0.006(2) 0.016(2) 0.011(2)
C7B 0.037(3) 0.021(2) 0.046(3) 0.004(2) 0.030(2) 0.005(2)
C11A 0.021(2) 0.023(2) 0.029(2) 0.0079(19) 0.0084(19) 0.0120(18)
C17B 0.027(2) 0.023(2) 0.031(2) 0.0019(19) 0.015(2) 0.0044(19)
C25A 0.026(2) 0.018(2) 0.022(2) 0.0022(17) 0.0114(19) 0.0096(18)
C1B 0.044(3) 0.023(2) 0.053(3) 0.001(2) 0.033(3) 0.008(2)
C17A 0.025(2) 0.021(2) 0.045(3) 0.010(2) 0.018(2) 0.0130(19)
C28A 0.023(2) 0.025(2) 0.024(2) 0.0019(18) 0.0115(19) 0.0092(19)
C13A 0.021(2) 0.026(2) 0.026(2) 0.0069(19) 0.0066(19) 0.0115(19)
C6B 0.041(3) 0.021(2) 0.045(3) 0.005(2) 0.031(2) 0.005(2)
C14B 0.037(3) 0.023(2) 0.038(3) 0.004(2) 0.024(2) 0.010(2)
C26A 0.026(2) 0.021(2) 0.029(2) 0.0034(18) 0.012(2) 0.0123(19)
C4B 0.038(3) 0.019(2) 0.043(3) 0.004(2) 0.029(2) 0.003(2)
C19A 0.025(2) 0.023(2) 0.035(3) 0.0037(19) 0.015(2) 0.0078(19)
C15B 0.027(2) 0.026(2) 0.035(3) 0.008(2) 0.016(2) 0.010(2)
C3B 0.037(3) 0.024(2) 0.052(3) 0.002(2) 0.033(3) 0.005(2)
C21A 0.025(2) 0.024(2) 0.036(3) 0.0079(19) 0.016(2) 0.0113(19)
C26B 0.041(3) 0.024(2) 0.029(2) 0.0037(19) 0.018(2) 0.014(2)
C25B 0.034(3) 0.020(2) 0.036(3) 0.009(2) 0.020(2) 0.012(2)
C7A 0.022(2) 0.024(2) 0.026(2) 0.0024(18) 0.0100(19) 0.0122(18)
C5A 0.022(2) 0.022(2) 0.022(2) 0.0030(18) 0.0102(18) 0.0055(18)
C19B 0.031(2) 0.024(2) 0.031(3) 0.0070(19) 0.018(2) 0.005(2)
C12B 0.039(3) 0.023(2) 0.035(3) 0.003(2) 0.025(2) 0.011(2)
C29A 0.028(2) 0.028(2) 0.031(3) 0.007(2) 0.014(2) 0.013(2)
C13B 0.041(3) 0.020(2) 0.042(3) -0.003(2) 0.030(2) 0.006(2)
C29B 0.048(3) 0.025(2) 0.046(3) 0.005(2) 0.034(3) 0.008(2)
C14A 0.023(2) 0.026(2) 0.037(3) 0.003(2) 0.014(2) 0.0115(19)
C28B 0.050(3) 0.016(2) 0.039(3) 0.006(2) 0.028(2) 0.011(2)
C35B 0.045(3) 0.030(3) 0.041(3) 0.004(2) 0.026(2) 0.008(2)
C41B 0.054(3) 0.023(2) 0.034(3) 0.004(2) 0.019(2) 0.007(2)
C48A 0.048(3) 0.042(3) 0.031(3) 0.000(2) 0.017(2) 0.021(2)
C18B 0.029(2) 0.021(2) 0.028(2) 0.0023(19) 0.013(2) 0.0065(19)
C5B 0.039(3) 0.021(2) 0.040(3) 0.001(2) 0.028(2) 0.003(2)
C41A 0.027(2) 0.027(2) 0.036(3) 0.005(2) 0.015(2) 0.007(2)
C42A 0.042(3) 0.032(3) 0.048(3) -0.002(2) 0.024(3) 0.009(2)
C35A 0.035(3) 0.031(3) 0.042(3) 0.000(2) 0.014(2) 0.016(2)
C30A 0.042(3) 0.046(3) 0.040(3) 0.012(2) 0.014(2) 0.025(3)
C30B 0.054(3) 0.034(3) 0.057(4) -0.005(2) 0.032(3) 0.010(3)
C43A 0.077(4) 0.053(4) 0.051(4) -0.002(3) 0.039(3) 0.015(3)
C36A 0.045(3) 0.048(3) 0.041(3) 0.001(2) 0.010(3) 0.027(3)
C47B 0.032(9) 0.042(7) 0.033(8) 0.022(5) 0.018(7) 0.023(7)
C31A 0.049(3) 0.077(4) 0.035(3) 0.011(3) 0.013(3) 0.033(3)
C47A 0.031(2) 0.026(2) 0.026(2) 0.0073(19) 0.013(2) 0.010(2)
C49A 0.070(4) 0.071(4) 0.039(3) -0.001(3) 0.024(3) 0.034(3)
C36B 0.071(4) 0.047(3) 0.060(4) -0.005(3) 0.042(3) 0.017(3)
C42B 0.097(5) 0.038(3) 0.033(3) 0.008(2) 0.005(3) 0.028(3)
C50A 0.085(5) 0.082(5) 0.046(4) -0.009(3) 0.027(4) 0.032(4)
C37A 0.066(4) 0.098(5) 0.048(4) -0.004(3) 0.004(3) 0.051(4)
C44A 0.103(6) 0.073(5) 0.079(5) -0.008(4) 0.058(5) 0.018(4)
C31B 0.099(5) 0.059(4) 0.052(4) -0.005(3) 0.041(4) 0.026(4)
C32A 0.101(6) 0.159(8) 0.056(4) 0.044(5) 0.023(4) 0.092(6)
C32B 0.129(7) 0.097(6) 0.084(6) -0.025(5) 0.047(5) 0.036(6)
C38B 0.165(9) 0.104(7) 0.098(7) -0.027(5) 0.077(7) 0.031(7)
C37B 0.149(8) 0.079(5) 0.065(5) 0.000(4) 0.062(5) 0.045(5)
C52A 0.173(11) 0.204(12) 0.146(10) 0.004(9) 0.100(9) 0.105(10)
C33A 0.128(9) 0.209(13) 0.071(6) 0.043(7) 0.013(6) 0.113(9)
C38A 0.127(8) 0.175(10) 0.063(5) 0.023(5) 0.005(5) 0.113(8)
C51A 0.122(7) 0.127(8) 0.093(6) -0.009(5) 0.062(6) 0.047(6)
C44B 0.063(10) 0.067(10) 0.057(10) 0.014(8) 0.026(8) 0.023(8)
C40B 0.215(14) 0.137(10) 0.159(11) -0.040(8) 0.050(10) 0.093(10)
C39A 0.154(11) 0.228(15) 0.090(7) 0.062(8) 0.031(7) 0.119(11)
C39B 0.195(11) 0.110(8) 0.107(7) -0.008(6) 0.067(8) 0.069(8)
C33B 0.209(12) 0.082(7) 0.144(9) -0.023(6) 0.087(9) 0.044(7)
C45A 0.179(12) 0.128(9) 0.222(13) -0.012(9) 0.143(11) 0.050(8)
C40A 0.236(16) 0.148(11) 0.129(10) -0.007(9) 0.065(11) -0.066(11)
C46A 0.31(2) 0.234(17) 0.31(2) 0.005(15) 0.227(19) 0.129(16)
C34A 0.144(10) 0.200(13) 0.100(8) -0.040(8) 0.002(7) 0.083(10)
C34B 0.162(10) 0.123(9) 0.174(11) -0.054(8) 0.041(9) 0.076(8)
O1J 0.050(2) 0.071(3) 0.051(2) 0.000(2) 0.0211(19) 0.035(2)
C2J 0.056(4) 0.065(4) 0.059(4) 0.007(3) 0.026(3) 0.030(3)
C3J 0.133(7) 0.100(6) 0.076(5) 0.005(4) 0.039(5) 0.081(6)
C1J 0.162(9) 0.094(6) 0.129(7) 0.037(5) 0.108(7) 0.059(6)
C6G 0.054(4) 0.055(4) 0.047(3) 0.006(3) 0.015(3) 0.028(3)
C4G 0.056(4) 0.056(4) 0.051(4) 0.007(3) 0.020(3) 0.024(3)
C7G 0.040(3) 0.067(4) 0.060(4) 0.005(3) 0.008(3) 0.017(3)
C5G 0.051(3) 0.046(3) 0.044(3) 0.002(2) 0.018(3) 0.025(3)
C8G 0.049(4) 0.069(4) 0.044(3) 0.000(3) 0.004(3) 0.022(3)
C3G 0.056(4) 0.056(4) 0.064(4) 0.005(3) 0.023(3) 0.015(3)
C1G 0.075(5) 0.078(5) 0.042(3) 0.015(3) 0.019(3) 0.043(4)
C2G 0.081(5) 0.071(5) 0.060(4) 0.022(3) 0.030(4) 0.036(4)
C4H 0.055(4) 0.052(3) 0.054(4) 0.006(3) 0.028(3) 0.016(3)
C5H 0.052(3) 0.043(3) 0.038(3) 0.008(2) 0.023(3) 0.026(3)
C6H 0.062(4) 0.053(3) 0.048(3) 0.011(3) 0.026(3) 0.029(3)
C8H 0.047(3) 0.054(4) 0.060(4) 0.003(3) 0.018(3) 0.010(3)
C7H 0.044(3) 0.060(4) 0.054(4) -0.005(3) 0.012(3) 0.015(3)
C3H 0.074(5) 0.054(4) 0.089(5) 0.016(4) 0.050(4) 0.013(3)
C1H 0.092(5) 0.069(4) 0.057(4) 0.029(3) 0.035(4) 0.043(4)
C2H 0.089(5) 0.076(5) 0.072(5) 0.038(4) 0.040(4) 0.029(4)

loop_
_atom_type_symbol
_atom_type_description
_atom_type_scat_dispersion_real
_atom_type_scat_dispersion_imag
_atom_type_scat_source
C C 0.0033 0.0016 'International Tables Vol C Tables 4.2.6.8 and 6.1.1.4'
H H 0.0000 0.0000 'International Tables Vol C Tables 4.2.6.8 and 6.1.1.4'
O O 0.0106 0.0060 'International Tables Vol C Tables 4.2.6.8 and 6.1.1.4'

loop_
_geom_angle_atom_site_label_1
_geom_angle_atom_site_label_2
_geom_angle_atom_site_label_3
_geom_angle
_geom_angle_site_symmetry_1
_geom_angle_site_symmetry_3
C24B O12B H12B 109.5 . .
C22B O10B H10B 108.3 . .
C8B O4B H4B 108.2 . .
C24A O12A H12A 109.5 . .
C17A O9A H9A 109.5 . .
C17B O9B H9B 109.5 . .
C40 O7A H7A 109.5 . .
C23A O11A H11A 109.5 . .
C3A O3A H3A 109.5 . .
C15B O7B H7B 109.5 . .
C10A O6A H6A 109.2 . .
C23B O11B H11B 109.5 . .
C16A O8A H8A 109.5 . .
C10B O6B H6B 109.5 . .
C2A O2A H2A 109.5 . .
C1A O1A H1A 108.1 . .
O8B C16B C15B 117.3(4) . .
O8B C16B C17B 123.4(4) . .
C15B C16B C17B 119.3(4) . .
C16B O8B H8B 109.5 . .
C1B O1B H1B 107.4 . .
O2A C2A C1A 116.9(3) . .
O2A C2A C3A 123.3(4) . .
C1A C2A C3A 119.8(4) . .
C9B O5B H5B 109.5 . .
C3B O3B H3B 109.5 . .
C9A O5A H5A 109.5 . .
O5A C9A C10A 122.7(4) . .
O5A C9A C8A 117.6(4) . .
C10A C9A C8A 119.7(4) . .
C8A O4A H4A 108.5 . .
C22A O10A H10A 109.5 . .
O12A C24A C23A 117.0(4) . .
O12A C24A C25A 122.1(4) . .
C23A C24A C25A 120.9(4) . .
O3A C3A C2A 115.5(4) . .
O3A C3A C4A 123.8(3) . .
C2A C3A C4A 120.7(4) . .
O11A C23A C24A 122.6(4) . .
O11A C23A C22A 117.6(4) . .
C24A C23A C22A 119.8(4) . .
O10A C22A C23A 120.6(4) . .
O10A C22A C27A 118.4(4) . .
C23A C22A C27A 120.7(4) . .
O2B C2B C1B 117.9(4) . .
O2B C2B C3B 122.0(4) . .
C1B C2B C3B 120.1(4) . .
O11B C23B C22B 117.9(4) . .
O11B C23B C24B 122.5(4) . .
C22B C23B C24B 119.6(4) . .
C2A C1A O1A 120.4(4) . .
C2A C1A C6A 121.4(4) . .
O1A C1A C6A 118.2(3) . .
C23B C22B C27B 121.0(4) . .
C23B C22B O10B 120.2(4) . .
C27B C22B O10B 118.9(4) . .
C5A C6A C1A 117.3(4) . .
C5A C6A C28A 124.2(4) . .
C1A C6A C28A 118.5(3) . .
C5A C4A C3A 117.9(4) . .
C5A C4A C7A 122.2(4) . .
C3A C4A C7A 119.9(3) . .
C2B O2B H2B 109.6 . .
C13A C12A C11A 122.2(4) . .
C13A C12A H1 118.9 . .
C11A C12A H1 118.9 . .
O4B C8B C9B 120.5(4) . .
O4B C8B C13B 118.6(4) . .
C9B C8B C13B 120.9(4) . .
O7A C40 C20A 118.2(4) . .
O7A C40 C16A 119.8(4) . .
C20A C40 C16A 122.0(4) . .
O8A C16A C40 117.3(4) . .
O8A C16A C17A 123.5(4) . .
C40 C16A C17A 119.2(4) . .
O12B C24B C25B 123.7(4) . .
O12B C24B C23B 115.2(4) . .
C25B C24B C23B 121.0(4) . .
C22B C27B C26B 117.7(4) . .
C22B C27B C21B 120.8(4) . .
C26B C27B C21B 121.6(4) . .
O5B C9B C10B 122.6(4) . .
O5B C9B C8B 117.3(4) . .
C10B C9B C8B 120.0(4) . .
O6B C10B C9B 115.3(4) . .
O6B C10B C11B 123.7(4) . .
C9B C10B C11B 120.9(4) . .
C26A C27A C22A 117.9(4) . .
C26A C27A C21A 120.5(4) . .
C22A C27A C21A 121.6(4) . .
O4A C8A C13A 118.9(4) . .
O4A C8A C9A 120.3(4) . .
C13A C8A C9A 120.6(4) . .
C17A C18A C19A 117.7(4) . .
C17A C18A C21A 120.5(4) . .
C19A C18A C21A 121.8(4) . .
C15B C20B C19B 117.7(4) . .
C15B C20B C14B 120.5(4) . .
C19B C20B C14B 121.8(4) . .
C12B C11B C10B 118.0(4) . .
C12B C11B C14B 120.4(4) . .
C10B C11B C14B 121.6(4) . .
C40 C20A C19A 117.5(4) . .
C40 C20A C14A 119.0(4) . .
C19A C20A C14A 123.5(4) . .
C18B C21B C41B 114.2(4) . .
C18B C21B C27B 111.3(4) . .
C41B C21B C27B 111.7(4) . .
C18B C21B H21B 106.3 . .
C41B C21B H21B 106.3 . .
C27B C21B H21B 106.3 . .
O6A C10A C9A 116.9(4) . .
O6A C10A C11A 122.2(4) . .
C9A C10A C11A 120.9(4) . .
C4B C7B C29B 113.4(4) . .
C4B C7B C13B 111.5(3) . .
C29B C7B C13B 111.7(4) . .
C4B C7B H2 106.6 . .
C29B C7B H2 106.6 . .
C13B C7B H2 106.6 . .
C12A C11A C10A 118.0(4) . .
C12A C11A C14A 119.3(4) . .
C10A C11A C14A 122.6(4) . .
O9B C17B C16B 115.4(4) . .
O9B C17B C18B 123.2(4) . .
C16B C17B C18B 121.3(4) . .
C26A C25A C24A 117.6(4) . .
C26A C25A C28A 120.0(4) . .
C24A C25A C28A 122.3(4) . .
O1B C1B C2B 120.3(4) . .
O1B C1B C6B 118.5(4) . .
C2B C1B C6B 121.1(4) . .
O9A C17A C18A 123.1(4) . .
O9A C17A C16A 115.6(4) . .
C18A C17A C16A 121.3(4) . .
C6A C28A C25A 110.1(3) . .
C6A C28A C47A 114.8(3) . .
C25A C28A C47A 111.1(3) . .
C6A C28A H28A 106.8 . .
C25A C28A H28A 106.8 . .
C47A C28A H28A 106.8 . .
C12A C13A C8A 118.5(4) . .
C12A C13A C7A 120.2(4) . .
C8A C13A C7A 121.2(4) . .
C5B C6B C1B 117.0(4) . .
C5B C6B C28B 122.3(4) . .
C1B C6B C28B 120.7(4) . .
C20B C14B C35B 114.1(4) . .
C20B C14B C11B 110.6(3) . .
C35B C14B C11B 113.3(4) . .
C20B C14B H14B 106.1 . .
C35B C14B H14B 106.1 . .
C11B C14B H14B 106.1 . .
C25A C26A C27A 123.0(4) . .
C25A C26A H26A 118.5 . .
C27A C26A H26A 118.5 . .
C5B C4B C3B 117.3(4) . .
C5B C4B C7B 122.1(4) . .
C3B C4B C7B 120.6(4) . .
C20A C19A C18A 122.4(4) . .
C20A C19A H19A 118.8 . .
C18A C19A H19A 118.8 . .
O7B C15B C20B 118.7(4) . .
O7B C15B C16B 119.9(4) . .
C20B C15B C16B 121.4(4) . .
O3B C3B C2B 116.1(4) . .
O3B C3B C4B 123.1(4) . .
C2B C3B C4B 120.8(4) . .
C18A C21A C27A 111.1(3) . .
C18A C21A C41A 114.1(3) . .
C27A C21A C41A 111.1(3) . .
C18A C21A H21A 106.7 . .
C27A C21A H21A 106.7 . .
C41A C21A H21A 106.7 . .
C25B C26B C27B 122.9(4) . .
C25B C26B H26B 118.6 . .
C27B C26B H26B 118.6 . .
C26B C25B C24B 117.8(4) . .
C26B C25B C28B 121.0(4) . .
C24B C25B C28B 121.1(4) . .
C4A C7A C29A 114.0(3) . .
C4A C7A C13A 111.2(3) . .
C29A C7A C13A 111.2(3) . .
C4A C7A H3 106.6 . .
C29A C7A H3 106.6 . .
C13A C7A H3 106.6 . .
C4A C5A C6A 122.8(4) . .
C4A C5A H4 118.6 . .
C6A C5A H4 118.6 . .
C20B C19B C18B 123.2(4) . .
C20B C19B H19B 118.4 . .
C18B C19B H19B 118.4 . .
C11B C12B C13B 122.4(4) . .
C11B C12B H5 118.8 . .
C13B C12B H5 118.8 . .
C30A C29A C7A 111.7(4) . .
C30A C29A H29A 109.3 . .
C7A C29A H29A 109.3 . .
C30A C29A H29B 109.3 . .
C7A C29A H29B 109.3 . .
H29A C29A H29B 107.9 . .
C8B C13B C12B 117.6(4) . .
C8B C13B C7B 120.7(4) . .
C12B C13B C7B 121.7(4) . .
C30B C29B C7B 112.6(4) . .
C30B C29B H29C 109.1 . .
C7B C29B H29C 109.1 . .
C30B C29B H29D 109.1 . .
C7B C29B H29D 109.1 . .
H29C C29B H29D 107.8 . .
C20A C14A C35A 114.6(3) . .
C20A C14A C11A 109.8(3) . .
C35A C14A C11A 111.5(4) . .
C20A C14A H14A 106.9 . .
C35A C14A H14A 106.9 . .
C11A C14A H14A 106.9 . .
C47B C28B C6B 107.6(7) . .
C47B C28B C25B 119.4(8) . .
C6B C28B C25B 110.3(4) . .
C47B C28B C47 13.2(10) . .
C6B C28B C47 119.3(7) . .
C25B C28B C47 107.3(7) . .
C47B C28B H28B 106.2 . .
C6B C28B H28B 106.2 . .
C25B C28B H28B 106.2 . .
C47 C28B H28B 106.6 . .
C36B C35B C14B 114.5(4) . .
C36B C35B H35A 108.6 . .
C14B C35B H35A 108.6 . .
C36B C35B H35B 108.6 . .
C14B C35B H35B 108.6 . .
H35A C35B H35B 107.6 . .
C42B C41B C21B 112.1(4) . .
C42B C41B H41A 109.2 . .
C21B C41B H41A 109.2 . .
C42B C41B H41B 109.2 . .
C21B C41B H41B 109.2 . .
H41A C41B H41B 107.9 . .
C47A C48A C49A 113.4(4) . .
C47A C48A H48A 108.9 . .
C49A C48A H48A 108.9 . .
C47A C48A H48B 108.9 . .
C49A C48A H48B 108.9 . .
H48A C48A H48B 107.7 . .
C19B C18B C17B 117.1(4) . .
C19B C18B C21B 122.1(4) . .
C17B C18B C21B 120.8(4) . .
C4B C5B C6B 123.7(4) . .
C4B C5B H6 118.2 . .
C6B C5B H6 118.2 . .
C42A C41A C21A 112.7(4) . .
C42A C41A H41C 109.1 . .
C21A C41A H41C 109.1 . .
C42A C41A H41D 109.1 . .
C21A C41A H41D 109.1 . .
H41C C41A H41D 107.8 . .
C43A C42A C41A 113.7(4) . .
C43A C42A H42A 108.8 . .
C41A C42A H42A 108.8 . .
C43A C42A H42B 108.8 . .
C41A C42A H42B 108.8 . .
H42A C42A H42B 107.7 . .
C36A C35A C14A 112.4(4) . .
C36A C35A H35C 109.1 . .
C14A C35A H35C 109.1 . .
C36A C35A H35D 109.1 . .
C14A C35A H35D 109.1 . .
H35C C35A H35D 107.9 . .
C29A C30A C31A 114.3(4) . .
C29A C30A H30A 108.7 . .
C31A C30A H30A 108.7 . .
C29A C30A H30B 108.7 . .
C31A C30A H30B 108.7 . .
H30A C30A H30B 107.6 . .
C31B C30B C29B 113.2(5) . .
C31B C30B H30C 108.9 . .
C29B C30B H30C 108.9 . .
C31B C30B H30D 108.9 . .
C29B C30B H30D 108.9 . .
H30C C30B H30D 107.7 . .
C42A C43A C44A 113.7(6) . .
C42A C43A H43A 108.8 . .
C44A C43A H43A 108.8 . .
C42A C43A H43B 108.8 . .
C44A C43A H43B 108.8 . .
H43A C43A H43B 107.7 . .
C37A C36A C35A 113.9(4) . .
C37A C36A H36A 108.8 . .
C35A C36A H36A 108.8 . .
C37A C36A H36B 108.8 . .
C35A C36A H36B 108.8 . .
H36A C36A H36B 107.7 . .
C28B C47B C48B 109.6(10) . .
C28B C47B H47A 109.8 . .
C48B C47B H47A 109.8 . .
C28B C47B H47B 109.8 . .
C48B C47B H47B 109.8 . .
H47A C47B H47B 108.2 . .
C30A C31A C32A 111.9(5) . .
C30A C31A H31A 109.2 . .
C32A C31A H31A 109.2 . .
C30A C31A H31B 109.2 . .
C32A C31A H31B 109.2 . .
H31A C31A H31B 107.9 . .
C48A C47A C28A 112.3(4) . .
C48A C47A H47C 109.2 . .
C28A C47A H47C 109.2 . .
C48A C47A H47D 109.2 . .
C28A C47A H47D 109.2 . .
H47C C47A H47D 107.9 . .
C48A C49A C50A 113.5(5) . .
C48A C49A H49A 108.9 . .
C50A C49A H49A 108.9 . .
C48A C49A H49B 108.9 . .
C50A C49A H49B 108.9 . .
H49A C49A H49B 107.7 . .
C35B C36B C37B 113.8(5) . .
C35B C36B H36C 108.8 . .
C37B C36B H36C 108.8 . .
C35B C36B H36D 108.8 . .
C37B C36B H36D 108.8 . .
H36C C36B H36D 107.7 . .
C43B C42B C41B 126.4(8) . .
C43B C42B C43 22.3(7) . .
C41B C42B C43 107.0(6) . .
C43B C42B H42C 105.7 . .
C41B C42B H42C 105.7 . .
C43 C42B H42C 125.9 . .
C43B C42B H42D 105.7 . .
C41B C42B H42D 105.7 . .
C43 C42B H42D 104.9 . .
H42C C42B H42D 106.2 . .
C16E C11E C10E 119.1(11) . .
C16E C11E C12E 123.2(12) . .
C10E C11E C12E 117.7(9) . .
C51A C50A C49A 114.4(6) . .
C51A C50A H50A 108.7 . .
C49A C50A H50A 108.7 . .
C51A C50A H50B 108.7 . .
C49A C50A H50B 108.7 . .
H50A C50A H50B 107.6 . .
C36A C37A C38A 112.4(5) . .
C36A C37A H37A 109.1 . .
C38A C37A H37A 109.1 . .
C36A C37A H37B 109.1 . .
C38A C37A H37B 109.1 . .
H37A C37A H37B 107.9 . .
C45A C44A C43A 113.5(7) . .
C45A C44A H44A 108.9 . .
C43A C44A H44A 108.9 . .
C45A C44A H44B 108.9 . .
C43A C44A H44B 108.9 . .
H44A C44A H44B 107.7 . .
C30B C31B C32B 114.0(6) . .
C30B C31B H31C 108.8 . .
C32B C31B H31C 108.8 . .
C30B C31B H31D 108.8 . .
C32B C31B H31D 108.8 . .
H31C C31B H31D 107.7 . .
C33A C32A C31A 114.9(7) . .
C33A C32A H32A 108.5 . .
C31A C32A H32A 108.5 . .
C33A C32A H32B 108.5 . .
C31A C32A H32B 108.5 . .
H32A C32A H32B 107.5 . .
C2E C1E C6E 129.3(11) . .
C2E C1E H1E 115.3 . .
C6E C1E H1E 115.3 . .
C14E C9E C10E 119.9(9) . .
C14E C9E C8E 124.1(10) . .
C10E C9E C8E 116.0(9) . .
C10E C5E C6E 120.7(9) . .
C10E C5E C4E 119.5(8) . .
C6E C5E C4E 119.9(9) . .
C33B C32B C31B 115.0(7) . .
C33B C32B H32C 108.5 . .
C31B C32B H32C 108.5 . .
C33B C32B H32D 108.5 . .
C31B C32B H32D 108.5 . .
H32C C32B H32D 107.5 . .
C8E C7E C6E 119.8(11) . .
C8E C7E H7E 120.1 . .
C6E C7E H7E 120.1 . .
C3E C4E C5E 117.3(10) . .
C3E C4E C13E 124.4(11) . .
C5E C4E C13E 118.2(8) . .
C7E C8E C9E 125.5(11) . .
C7E C8E H8E 117.3 . .
C9E C8E H8E 117.3 . .
C9E C10E C11E 118.9(10) . .
C9E C10E C5E 119.2(9) . .
C11E C10E C5E 121.9(8) . .
C49B C48B C47B 113.6(10) . .
C49B C48B H48C 108.9 . .
C47B C48B H48C 108.9 . .
C49B C48B H48D 108.9 . .
C47B C48B H48D 108.9 . .
H48C C48B H48D 107.7 . .
C14E C15E C16E 118.6(11) . .
C14E C15E H15E 120.7 . .
C16E C15E H15E 120.7 . .
C9F C10F C11F 126.0(11) . .
C9F C10F C5F 115.9(10) . .
C11F C10F C5F 118.1(10) . .
C39B C38B C37B 115.9(7) . .
C39B C38B H38A 108.3 . .
C37B C38B H38A 108.3 . .
C39B C38B H38B 108.3 . .
C37B C38B H38B 108.3 . .
H38A C38B H38B 107.4 . .
C42B C43B C44B 104.8(11) . .
C42B C43B H43C 110.8 . .
C44B C43B H43C 110.8 . .
C42B C43B H43D 110.8 . .
C44B C43B H43D 110.8 . .
H43C C43B H43D 108.9 . .
C36B C37B C38B 113.2(7) . .
C36B C37B H37C 108.9 . .
C38B C37B H37C 108.9 . .
C36B C37B H37D 108.9 . .
C38B C37B H37D 108.9 . .
H37C C37B H37D 107.8 . .
C12E C13E C4E 122.1(10) . .
C12E C13E H13E 118.9 . .
C4E C13E H13E 118.9 . .
C51A C52A H52A 109.5 . .
C51A C52A H52B 109.5 . .
H52A C52A H52B 109.5 . .
C51A C52A H52C 109.5 . .
H52A C52A H52C 109.5 . .
H52B C52A H52C 109.5 . .
C34A C33A C32A 109.8(11) . .
C34A C33A H33A 109.7 . .
C32A C33A H33A 109.7 . .
C34A C33A H33B 109.7 . .
C32A C33A H33B 109.7 . .
H33A C33A H33B 108.2 . .
C48B C49B C50B 112.0(12) . .
C48B C49B H49C 109.2 . .
C50B C49B H49C 109.2 . .
C48B C49B H49D 109.2 . .
C50B C49B H49D 109.2 . .
H49C C49B H49D 107.9 . .
C39A C38A C37A 115.5(7) . .
C39A C38A H38C 108.4 . .
C37A C38A H38C 108.4 . .
C39A C38A H38D 108.4 . .
C37A C38A H38D 108.4 . .
H38C C38A H38D 107.5 . .
C50A C51A C52A 113.2(8) . .
C50A C51A H51A 108.9 . .
C52A C51A H51A 108.9 . .
C50A C51A H51B 108.9 . .
C52A C51A H51B 108.9 . .
H51A C51A H51B 107.7 . .
C12F C11F C10F 120.6(13) . .
C12F C11F C16F 121.5(15) . .
C10F C11F C16F 117.8(13) . .
C2E C3E C4E 121.9(11) . .
C2E C3E H3E 119.1 . .
C4E C3E H3E 119.1 . .
C13E C12E C11E 120.5(11) . .
C13E C12E H12E 119.7 . .
C11E C12E H12E 119.7 . .
C11F C16F C15F 115.1(16) . .
C11F C16F H16F 122.4 . .
C15F C16F H16F 122.4 . .
C43B C44B C45B 116.6(15) . .
C43B C44B H44C 108.1 . .
C45B C44B H44C 108.1 . .
C43B C44B H44D 108.1 . .
C45B C44B H44D 108.1 . .
H44C C44B H44D 107.3 . .
C5F C6F C1F 120.7(11) . .
C5F C6F C7F 119.5(10) . .
C1F C6F C7F 119.6(12) . .
C6F C5F C4F 120.5(10) . .
C6F C5F C10F 122.3(10) . .
C4F C5F C10F 117.0(9) . .
C2F C1F C6F 118.3(13) . .
C2F C1F H1F 120.9 . .
C6F C1F H1F 120.9 . .
C5E C6E C7E 118.9(9) . .
C5E C6E C1E 112.7(9) . .
C7E C6E C1E 128.4(10) . .
C39B C40B H40A 109.5 . .
C39B C40B H40B 109.5 . .
H40A C40B H40B 109.5 . .
C39B C40B H40C 109.5 . .
H40A C40B H40C 109.5 . .
H40B C40B H40C 109.5 . .
C49B C50B C51B 110.3(14) . .
C49B C50B H50C 109.6 . .
C51B C50B H50C 109.6 . .
C49B C50B H50D 109.6 . .
C51B C50B H50D 109.6 . .
H50C C50B H50D 108.1 . .
C11E C16E C15E 119.0(10) . .
C11E C16E H16E 120.5 . .
C15E C16E H16E 120.5 . .
C3F C2F C1F 122.4(13) . .
C3F C2F H2F 118.8 . .
C1F C2F H2F 118.8 . .
C40A C39A C38A 107.5(10) . .
C40A C39A H39A 110.2 . .
C38A C39A H39A 110.2 . .
C40A C39A H39B 110.2 . .
C38A C39A H39B 110.2 . .
H39A C39A H39B 108.5 . .
C15E C14E C9E 124.3(12) . .
C15E C14E H14E 117.9 . .
C9E C14E H14E 117.9 . .
C38B C39B C40B 113.7(10) . .
C38B C39B H39C 108.8 . .
C40B C39B H39C 108.8 . .
C38B C39B H39D 108.8 . .
C40B C39B H39D 108.8 . .
H39C C39B H39D 107.7 . .
C32B C33B C34B 115.0(9) . .
C32B C33B H33C 108.5 . .
C34B C33B H33C 108.5 . .
C32B C33B H33D 108.5 . .
C34B C33B H33D 108.5 . .
H33C C33B H33D 107.5 . .
C44A C45A C46A 111.6(10) . .
C44A C45A H45A 109.3 . .
C46A C45A H45A 109.3 . .
C44A C45A H45B 109.3 . .
C46A C45A H45B 109.3 . .
H45A C45A H45B 108.0 . .
C39A C40A H40D 109.5 . .
C39A C40A H40E 109.5 . .
H40D C40A H40E 109.5 . .
C39A C40A H40F 109.5 . .
H40D C40A H40F 109.5 . .
H40E C40A H40F 109.5 . .
C45A C46A H46A 109.5 . .
C45A C46A H46B 109.5 . .
H46A C46A H46B 109.5 . .
C45A C46A H46C 109.5 . .
H46A C46A H46C 109.5 . .
H46B C46A H46C 109.5 . .
C33A C34A H34A 109.5 . .
C33A C34A H34B 109.5 . .
H34A C34A H34B 109.5 . .
C33A C34A H34C 109.5 . .
H34A C34A H34C 109.5 . .
H34B C34A H34C 109.5 . .
C1E C2E C3E 118.8(12) . .
C1E C2E H2E 120.6 . .
C3E C2E H2E 120.6 . .
C33B C34B H34D 109.5 . .
C33B C34B H34E 109.5 . .
H34D C34B H34E 109.5 . .
C33B C34B H34F 109.5 . .
H34D C34B H34F 109.5 . .
H34E C34B H34F 109.5 . .
C51B C52B H52D 109.5 . .
C51B C52B H52E 109.5 . .
H52D C52B H52E 109.5 . .
C51B C52B H52F 109.5 . .
H52D C52B H52F 109.5 . .
H52E C52B H52F 109.5 . .
C2J O1J H1J 109.5 . .
O1J C2J C3J 107.5(5) . .
O1J C2J C1J 111.0(6) . .
C3J C2J C1J 110.8(6) . .
O1J C2J H2J 109.1 . .
C3J C2J H2J 109.1 . .
C1J C2J H2J 109.1 . .
C2J C3J H3J1 109.5 . .
C2J C3J H3J2 109.5 . .
H3J1 C3J H3J2 109.5 . .
C2J C3J H3J3 109.5 . .
H3J1 C3J H3J3 109.5 . .
H3J2 C3J H3J3 109.5 . .
C2J C1J H1J1 109.5 . .
C2J C1J H1J2 109.5 . .
H1J1 C1J H1J2 109.5 . .
C2J C1J H1J3 109.5 . .
H1J1 C1J H1J3 109.5 . .
H1J2 C1J H1J3 109.5 . .
C1G C6G C8G 123.2(6) . .
C1G C6G C5G 118.0(6) . .
C8G C6G C5G 118.8(5) . .
C3G C4G C5G 118.6(5) . .
C3G C4G C7G 122.3(6) . .
C5G C4G C7G 119.0(5) . .
C8G C7G C4G 120.7(6) 2_675 .
C8G C7G H7G 119.7 2_675 .
C4G C7G H7G 119.7 . .
C4G C5G C6G 120.6(5) . .
C4G C5G C5G 119.9(6) . 2_675
C6G C5G C5G 119.5(7) . 2_675
C7G C8G C6G 122.0(5) 2_675 .
C7G C8G H8G 119.0 2_675 .
C6G C8G H8G 119.0 . .
C2G C3G C4G 121.4(6) . .
C2G C3G H3G 119.3 . .
C4G C3G H3G 119.3 . .
C2G C1G C6G 121.9(6) . .
C2G C1G H1G 119.1 . .
C6G C1G H1G 119.1 . .
C3G C2G C1G 119.6(6) . .
C3G C2G H2G 120.2 . .
C1G C2G H2G 120.2 . .
C3H C4H C8H 123.0(6) . .
C3H C4H C5H 118.6(6) . .
C8H C4H C5H 118.4(5) . .
C6H C5H C5H 121.2(6) . 2_765
C6H C5H C4H 119.5(5) . .
C5H C5H C4H 119.3(6) 2_765 .
C1H C6H C5H 118.6(6) . .
C1H C6H C7H 123.3(6) . .
C5H C6H C7H 118.2(5) . .
C7H C8H C4H 121.0(6) 2_765 .
C7H C8H H8H 119.5 2_765 .
C4H C8H H8H 119.5 . .
C8H C7H C6H 121.9(6) 2_765 .
C8H C7H H7H 119.0 2_765 .
C6H C7H H7H 119.0 . .
C4H C3H C2H 122.0(6) . .
C4H C3H H3H 119.0 . .
C2H C3H H3H 119.0 . .
C2H C1H C6H 122.3(6) . .
C2H C1H H1H 118.8 . .
C6H C1H H1H 118.8 . .
C1H C2H C3H 119.0(6) . .
C1H C2H H2H 120.5 . .
C3H C2H H2H 120.5 . .
O1M C2M C3M 107.2(9) . .
O1M C2M C1M 110.2(10) . .
C3M C2M C1M 108.6(10) . .
O1M C2M H2M 110.3 . .
C3M C2M H2M 110.3 . .
C1M C2M H2M 110.3 . .
C13F C4F C3F 120.2(13) . .
C13F C4F C5F 121.1(11) . .
C3F C4F C5F 118.1(11) . .
C13F C12F C11F 123.2(15) . .
C13F C12F H12F 118.4 . .
C11F C12F H12F 118.4 . .
C9F C8F C7F 121.9(13) . .
C9F C8F H8F 119.1 . .
C7F C8F H8F 119.1 . .
C2M C1M H1M1 109.5 . .
C2M C1M H1M2 109.5 . .
H1M1 C1M H1M2 109.5 . .
C2M C1M H1M3 109.5 . .
H1M1 C1M H1M3 109.5 . .
H1M2 C1M H1M3 109.5 . .
C8F C7F C6F 116.0(12) . .
C8F C7F H7F 122.0 . .
C6F C7F H7F 122.0 . .
C2M C3M H3M1 109.5 . .
C2M C3M H3M2 109.5 . .
H3M1 C3M H3M2 109.5 . .
C2M C3M H3M3 109.5 . .
H3M1 C3M H3M3 109.5 . .
H3M2 C3M H3M3 109.5 . .
O1K C2K C1K 120.6(9) . .
O1K C2K C3K 119.9(9) . .
C1K C2K C3K 118.4(10) . .
O1K C2K H2K 93.5 . .
C1K C2K H2K 93.5 . .
C3K C2K H2K 93.5 . .
C6N C5N O2N 111.4(11) . .
C6N C5N C4N 109.3(10) . .
O2N C5N C4N 110.8(11) . .
C6N C5N H5N 108.4 . .
O2N C5N H5N 108.4 . .
C4N C5N H5N 108.4 . .
C2L C1L H1L1 109.5 . .
C2L C1L H1L2 109.5 . .
H1L1 C1L H1L2 109.5 . .
C2L C1L H1L3 109.5 . .
H1L1 C1L H1L3 109.5 . .
H1L2 C1L H1L3 109.5 . .
O1L C2L C3L 109.4(10) . .
O1L C2L C1L 112.3(10) . .
C3L C2L C1L 111.6(10) . .
O1L C2L H2L 107.8 . .
C3L C2L H2L 107.8 . .
C1L C2L H2L 107.8 . .
C2K C3K H3K1 109.5 . .
C2K C3K H3K2 109.5 . .
H3K1 C3K H3K2 109.5 . .
C2K C3K H3K3 109.5 . .
H3K1 C3K H3K3 109.5 . .
H3K2 C3K H3K3 109.5 . .
C2K C1K H1K1 109.5 . .
C2K C1K H1K2 109.5 . .
H1K1 C1K H1K2 109.5 . .
C2K C1K H1K3 109.5 . .
H1K1 C1K H1K3 109.5 . .
H1K2 C1K H1K3 109.5 . .
C14F C15F C16F 127.4(17) . .
C14F C15F H15F 116.3 . .
C16F C15F H15F 116.3 . .
C12F C13F C4F 119.5(14) . .
C12F C13F H13F 120.2 . .
C4F C13F H13F 120.2 . .
C2L C3L H3L1 109.5 . .
C2L C3L H3L2 109.5 . .
H3L1 C3L H3L2 109.5 . .
C2L C3L H3L3 109.5 . .
H3L1 C3L H3L3 109.5 . .
H3L2 C3L H3L3 109.5 . .
C2F C3F C4F 119.6(13) . .
C2F C3F H3F 120.2 . .
C4F C3F H3F 120.2 . .
C15F C14F C9F 119.0(15) . .
C15F C14F H14F 120.5 . .
C9F C14F H14F 120.5 . .
C5N C4N H4N1 109.5 . .
C5N C4N H4N2 109.5 . .
H4N1 C4N H4N2 109.5 . .
C5N C4N H4N3 109.5 . .
H4N1 C4N H4N3 109.5 . .
H4N2 C4N H4N3 109.5 . .
C2N C1N H1N1 109.5 . .
C2N C1N H1N2 109.5 . .
H1N1 C1N H1N2 109.5 . .
C2N C1N H1N3 109.5 . .
H1N1 C1N H1N3 109.5 . .
H1N2 C1N H1N3 109.5 . .
C8F C9F C10F 124.2(13) . .
C8F C9F C14F 121.4(14) . .
C10F C9F C14F 114.4(12) . .
C50B C51B C52B 105.4(17) . .
C50B C51B H51C 110.7 . .
C52B C51B H51C 110.7 . .
C50B C51B H51D 110.7 . .
C52B C51B H51D 110.7 . .
H51C C51B H51D 108.8 . .
C5N O2N H2N 109.5 . .
C47 C48D C49D 113.4(14) . .
C47 C48D H48E 108.9 . .
C49D C48D H48E 108.9 . .
C47 C48D H48F 108.9 . .
C49D C48D H48F 108.9 . .
H48E C48D H48F 107.7 . .
C1Z C6Z C5Z 117.3(12) . .
C1Z C6Z C7Z 125.1(14) . .
C5Z C6Z C7Z 117.4(11) . .
C15Z C16Z C11Z 119.4(13) . .
C15Z C16Z H16Z 120.3 . .
C11Z C16Z H16Z 120.3 . .
C14Z C15Z C16Z 118.1(15) . .
C14Z C15Z H15Z 121.0 . .
C16Z C15Z H15Z 121.0 . .
C7Z C8Z C9Z 123.1(14) . .
C7Z C8Z H8Z 118.4 . .
C9Z C8Z H8Z 118.4 . .
C5Z C10Z C11Z 118.9(10) . .
C5Z C10Z C9Z 122.4(11) . .
C11Z C10Z C9Z 118.6(11) . .
C8Z C9Z C14Z 130.3(14) . .
C8Z C9Z C10Z 117.3(12) . .
C14Z C9Z C10Z 112.4(11) . .
C49D C50D C51D 107.3(19) . .
C49D C50D H50E 110.3 . .
C51D C50D H50E 110.3 . .
C49D C50D H50F 110.3 . .
C51D C50D H50F 110.3 . .
H50E C50D H50F 108.5 . .
C50D C49D C48D 111.2(18) . .
C50D C49D H49E 109.4 . .
C48D C49D H49E 109.4 . .
C50D C49D H49F 109.4 . .
C48D C49D H49F 109.4 . .
H49E C49D H49F 108.0 . .
C10Z C11Z C12Z 119.7(11) . .
C10Z C11Z C16Z 120.5(12) . .
C12Z C11Z C16Z 119.6(14) . .
C50D C51D C52D 108(2) . .
C50D C51D H51E 110.0 . .
C52D C51D H51E 110.0 . .
C50D C51D H51F 110.0 . .
C52D C51D H51F 110.0 . .
H51E C51D H51F 108.4 . .
C10Z C5Z C4Z 122.9(10) . .
C10Z C5Z C6Z 117.2(11) . .
C4Z C5Z C6Z 119.9(11) . .
C5Z C4Z C13Z 118.0(11) . .
C5Z C4Z C3Z 119.7(13) . .
C13Z C4Z C3Z 122.3(15) . .
C1Z C2Z C3Z 119.2(13) . .
C1Z C2Z H2Z 120.4 . .
C3Z C2Z H2Z 120.4 . .
C13Z C12Z C11Z 121.0(13) . .
C13Z C12Z H12Z 119.5 . .
C11Z C12Z H12Z 119.5 . .
C2Z C1Z C6Z 127.7(15) . .
C2Z C1Z H1Z 116.1 . .
C6Z C1Z H1Z 116.1 . .
C8Z C7Z C6Z 122.5(12) . .
C8Z C7Z H7Z 118.8 . .
C6Z C7Z H7Z 118.8 . .
C4Z C3Z C2Z 116.1(14) . .
C4Z C3Z H3Z 121.9 . .
C2Z C3Z H3Z 121.9 . .
C15Z C14Z C9Z 130.8(14) . .
C15Z C14Z H14Z 114.6 . .
C9Z C14Z H14Z 114.6 . .
C13I C12I C11I 111.8(13) . .
C13I C12I H12I 124.1 . .
C11I C12I H12I 124.1 . .
C13I C4I C3I 119.2(16) . .
C13I C4I C5I 122.7(14) . .
C3I C4I C5I 118.0(14) . .
C5X C4X C13X 120.6(12) . .
C5X C4X C3X 118.4(11) . .
C13X C4X C3X 119.8(13) . .
C6I C1I C2I 115.0(15) . .
C6I C1I H1I 122.5 . .
C2I C1I H1I 122.5 . .
C9Y C8Y C7Y 128.6(16) . .
C9Y C8Y H8Y 115.7 . .
C7Y C8Y H8Y 115.7 . .
C12Z C13Z C4Z 119.3(13) . .
C12Z C13Z H13Z 120.4 . .
C4Z C13Z H13Z 120.4 . .
C5Y C6Y C7Y 123.2(14) . .
C5Y C6Y C1Y 126.0(14) . .
C7Y C6Y C1Y 110.6(15) . .
C11Y C10Y C5Y 126.4(14) . .
C11Y C10Y C9Y 120.0(14) . .
C5Y C10Y C9Y 113.5(12) . .
C13Y C12Y C11Y 119.2(17) . .
C13Y C12Y H12Y 120.4 . .
C11Y C12Y H12Y 120.4 . .
C3Y C2Y C1Y 122.8(17) . .
C3Y C2Y H2Y 118.6 . .
C1Y C2Y H2Y 118.6 . .
C3Y C4Y C13Y 127.5(17) . .
C3Y C4Y C5Y 112.3(14) . .
C13Y C4Y C5Y 120.0(14) . .
C6Y C1Y C2Y 110.5(15) . .
C6Y C1Y H1Y 124.8 . .
C2Y C1Y H1Y 124.8 . .
C6Y C7Y C8Y 111.5(15) . .
C6Y C7Y H7Y 124.3 . .
C8Y C7Y H7Y 124.3 . .
C6Y C5Y C10Y 124.3(13) . .
C6Y C5Y C4Y 121.4(13) . .
C10Y C5Y C4Y 114.2(12) . .
C8Y C9Y C14Y 128(2) . .
C8Y C9Y C10Y 118.9(16) . .
C14Y C9Y C10Y 113.4(16) . .
C10Y C11Y C12Y 118.3(16) . .
C10Y C11Y C16Y 124.5(17) . .
C12Y C11Y C16Y 117(2) . .
C11I C10I C5I 116.3(8) . .
C11I C10I C9I 118.0(8) . .
C5I C10I C9I 115.3(7) . .
C1I C6I C7I 123.9(10) . .
C1I C6I C5I 125.3(9) . .
C7I C6I C5I 110.6(7) . .
C5X C10X C9X 120.2(8) . .
C5X C10X C11X 118.7(7) . .
C9X C10X C11X 119.8(9) . .
C15I C14I C9I 114.5(9) . .
C15I C14I H14I 122.8 . .
C9I C14I H14I 122.8 . .
C15I C16I C11I 125.2(17) . .
C15I C16I H16I 117.4 . .
C11I C16I H16I 117.4 . .
C8I C9I C14I 127.9(11) . .
C8I C9I C10I 112.9(9) . .
C14I C9I C10I 117.6(8) . .
C4I C5I C10I 117.2(10) . .
C4I C5I C6I 117.5(10) . .
C10I C5I C6I 123.9(9) . .
C4I C13I C12I 123.5(14) . .
C4I C13I H13I 118.2 . .
C12I C13I H13I 118.2 . .
C4I C3I C2I 121.8(16) . .
C4I C3I H3I 119.1 . .
C2I C3I H3I 119.1 . .
C15X C16X C11X 118.7(15) . .
C15X C16X H16X 120.6 . .
C11X C16X H16X 120.6 . .
C3I C2I C1I 122.3(17) . .
C3I C2I H2I 118.8 . .
C1I C2I H2I 118.8 . .
C2Y C3Y C4Y 126.6(18) . .
C2Y C3Y H3Y 116.7 . .
C4Y C3Y H3Y 116.7 . .
C12Y C13Y C4Y 121.7(16) . .
C12Y C13Y H13Y 119.1 . .
C4Y C13Y H13Y 119.1 . .
C7I C8I C9I 125.3(13) . .
C7I C8I H8I 117.4 . .
C9I C8I H8I 117.4 . .
C8I C7I C6I 127.6(13) . .
C8I C7I H7I 116.2 . .
C6I C7I H7I 116.2 . .
C16I C15I C14I 122.6(15) . .
C16I C15I H15I 118.7 . .
C14I C15I H15I 118.7 . .
C16I C11I C10I 114.7(13) . .
C16I C11I C12I 118.6(16) . .
C10I C11I C12I 121.2(13) . .
C15Y C14Y C9Y 127(2) . .
C15Y C14Y H14Y 116.7 . .
C9Y C14Y H14Y 116.7 . .
C14Y C15Y C16Y 119.8(19) . .
C14Y C15Y H15Y 120.1 . .
C16Y C15Y H15Y 120.1 . .
C15Y C16Y C11Y 115.4(18) . .
C15Y C16Y H16Y 122.3 . .
C11Y C16Y H16Y 122.3 . .
C7X C8X C9X 119.3(14) . .
C7X C8X H8X 120.3 . .
C9X C8X H8X 120.3 . .
C12X C11X C16X 127.3(15) . .
C12X C11X C10X 117.0(12) . .
C16X C11X C10X 115.7(13) . .
C3X C2X C1X 119.5(15) . .
C3X C2X H2X 120.3 . .
C1X C2X H2X 120.3 . .
C2X C3X C4X 121.6(15) . .
C2X C3X H3X 119.2 . .
C4X C3X H3X 119.2 . .
C4X C13X C12X 116.6(12) . .
C4X C13X H13X 121.7 . .
C12X C13X H13X 121.7 . .
C6X C1X C2X 120.9(14) . .
C6X C1X H1X 119.6 . .
C2X C1X H1X 119.6 . .
C16X C15X C14X 124.4(16) . .
C16X C15X H15X 117.8 . .
C14X C15X H15X 117.8 . .
C9X C14X C15X 117.4(16) . .
C9X C14X H14X 121.3 . .
C15X C14X H14X 121.3 . .
C4X C5X C10X 120.8(9) . .
C4X C5X C6X 117.5(10) . .
C10X C5X C6X 117.9(9) . .
C14X C9X C10X 122.7(15) . .
C14X C9X C8X 117.1(16) . .
C10X C9X C8X 118.6(13) . .
C11X C12X C13X 123.7(13) . .
C11X C12X H12X 118.1 . .
C13X C12X H12X 118.1 . .
C1X C6X C7X 127.0(14) . .
C1X C6X C5X 120.0(12) . .
C7X C6X C5X 112.8(11) . .
C8X C7X C6X 128.7(14) . .
C8X C7X H7X 115.6 . .
C6X C7X H7X 115.6 . .
C5L O2L H2L1 109.5 . .
O2L C5L C4L 109.3(12) . .
O2L C5L C6L 113.3(13) . .
C4L C5L C6L 107.9(12) . .
O2L C5L H5L 108.7 . .
C4L C5L H5L 108.7 . .
C6L C5L H5L 108.7 . .
C5L C4L H4L1 109.5 . .
C5L C4L H4L2 109.5 . .
H4L1 C4L H4L2 109.5 . .
C5L C4L H4L3 109.5 . .
H4L1 C4L H4L3 109.5 . .
H4L2 C4L H4L3 109.5 . .
C5L C6L H6L1 109.5 . .
C5L C6L H6L2 109.5 . .
H6L1 C6L H6L2 109.5 . .
C5L C6L H6L3 109.5 . .
H6L1 C6L H6L3 109.5 . .
H6L2 C6L H6L3 109.5 . .
C5M C6M H6M1 109.5 . .
C5M C6M H6M2 109.5 . .
H6M1 C6M H6M2 109.5 . .
C5M C6M H6M3 109.5 . .
H6M1 C6M H6M3 109.5 . .
H6M2 C6M H6M3 109.5 . .
C5M C4M H4M1 109.5 . .
C5M C4M H4M2 109.5 . .
H4M1 C4M H4M2 109.5 . .
C5M C4M H4M3 109.5 . .
H4M1 C4M H4M3 109.5 . .
H4M2 C4M H4M3 109.5 . .
C5M O2M H2M1 109.5 . .
O2M C5M C6M 121.7(11) . .
O2M C5M C4M 114.0(10) . .
C6M C5M C4M 122.2(11) . .
O2M C5M H5M 94.8 . .
C6M C5M H5M 94.8 . .
C4M C5M H5M 94.8 . .
C51D C52D H52G 109.5 . .
C51D C52D H52H 109.5 . .
H52G C52D H52H 109.5 . .
C51D C52D H52I 109.5 . .
H52G C52D H52I 109.5 . .
H52H C52D H52I 109.5 . .
C2N C3N H3N1 109.5 . .
C2N C3N H3N2 109.5 . .
H3N1 C3N H3N2 109.5 . .
C2N C3N H3N3 109.5 . .
H3N1 C3N H3N3 109.5 . .
H3N2 C3N H3N3 109.5 . .
C5N C6N H6N1 109.5 . .
C5N C6N H6N2 109.5 . .
H6N1 C6N H6N2 109.5 . .
C5N C6N H6N3 109.5 . .
H6N1 C6N H6N3 109.5 . .
H6N2 C6N H6N3 109.5 . .
C5K C4K H4K1 109.5 . .
C5K C4K H4K2 109.5 . .
H4K1 C4K H4K2 109.5 . .
C5K C4K H4K3 109.5 . .
H4K1 C4K H4K3 109.5 . .
H4K2 C4K H4K3 109.5 . .
C5K O2K H2K1 109.5 . .
C5K C6K H6K1 109.5 . .
C5K C6K H6K2 109.5 . .
H6K1 C6K H6K2 109.5 . .
C5K C6K H6K3 109.5 . .
H6K1 C6K H6K3 109.5 . .
H6K2 C6K H6K3 109.5 . .
O1N C2N C1N 112.8(12) . .
O1N C2N C3N 103.3(11) . .
C1N C2N C3N 109.4(11) . .
O1N C2N H7 110.4 . .
C1N C2N H7 110.4 . .
C3N C2N H7 110.4 . .
O2K C5K C4K 105.7(19) . .
O2K C5K C6K 120(2) . .
C4K C5K C6K 117(2) . .
O2K C5K H5K 104.2 . .
C4K C5K H5K 104.2 . .
C6K C5K H5K 104.2 . .
C45D C44D C43 113.9(9) . .
C45D C44D H44E 108.8 . .
C43 C44D H44E 108.8 . .
C45D C44D H44F 108.8 . .
C43 C44D H44F 108.8 . .
H44E C44D H44F 107.7 . .
C45D C46D H46D 109.5 . .
C45D C46D H46E 109.5 . .
H46D C46D H46E 109.5 . .
C45D C46D H46F 109.5 . .
H46D C46D H46F 109.5 . .
H46E C46D H46F 109.5 . .
C46D C45D C44D 114.0(13) . .
C46D C45D H45C 108.7 . .
C44D C45D H45C 108.7 . .
C46D C45D H45D 108.7 . .
C44D C45D H45D 108.7 . .
H45C C45D H45D 107.6 . .
C45B C46B H46G 109.5 . .
C45B C46B H46H 109.5 . .
H46G C46B H46H 109.5 . .
C45B C46B H46I 109.5 . .
H46G C46B H46I 109.5 . .
H46H C46B H46I 109.5 . .
C46B C45B C44B 113.5(19) . .
C46B C45B H45E 108.9 . .
C44B C45B H45E 108.9 . .
C46B C45B H45F 108.9 . .
C44B C45B H45F 108.9 . .
H45E C45B H45F 107.7 . .
C44D C43 C42B 107.4(8) . .
C44D C43 H43E 110.2 . .
C42B C43 H43E 110.2 . .
C44D C43 H43F 110.2 . .
C42B C43 H43F 110.2 . .
H43E C43 H43F 108.5 . .
C48D C47 C28B 114.0(11) . .
C48D C47 H47E 108.8 . .
C28B C47 H47E 108.8 . .
C48D C47 H47F 108.8 . .
C28B C47 H47F 108.8 . .
H47E C47 H47F 107.6 . .

loop_
_geom_bond_atom_site_label_1
_geom_bond_atom_site_label_2
_geom_bond_distance
_geom_bond_site_symmetry_2
O12B C24B 1.385(5) .
O12B H12B 0.8400 .
O10B C22B 1.393(5) .
O10B H10B 0.8588 .
O4B C8B 1.384(5) .
O4B H4B 0.8599 .
O12A C24A 1.384(5) .
O12A H12A 0.8400 .
O9A C17A 1.388(5) .
O9A H9A 0.8400 .
O9B C17B 1.385(5) .
O9B H9B 0.8400 .
O7A C40 1.383(5) .
O7A H7A 0.8400 .
O11A C23A 1.378(5) .
O11A H11A 0.8400 .
O3A C3A 1.386(5) .
O3A H3A 0.8400 .
O7B C15B 1.387(5) .
O7B H7B 0.8400 .
O6A C10A 1.387(5) .
O6A H6A 0.8416 .
O11B C23B 1.375(5) .
O11B H11B 0.8400 .
O8A C16A 1.375(5) .
O8A H8A 0.8400 .
O6B C10B 1.383(5) .
O6B H6B 0.8400 .
O2A C2A 1.379(5) .
O2A H2A 0.8400 .
O1A C1A 1.384(5) .
O1A H1A 0.8595 .
C16B O8B 1.375(5) .
C16B C15B 1.391(6) .
C16B C17B 1.396(6) .
O8B H8B 0.8400 .
O1B C1B 1.384(5) .
O1B H1B 0.8677 .
C2A C1A 1.383(6) .
C2A C3A 1.389(6) .
O5B C9B 1.370(6) .
O5B H5B 0.8400 .
O3B C3B 1.381(6) .
O3B H3B 0.8400 .
O5A C9A 1.389(5) .
O5A H5A 0.8400 .
C9A C10A 1.390(6) .
C9A C8A 1.393(6) .
O4A C8A 1.386(5) .
O4A H4A 0.8539 .
O10A C22A 1.385(5) .
O10A H10A 0.8400 .
C24A C23A 1.391(6) .
C24A C25A 1.403(6) .
C3A C4A 1.399(6) .
C23A C22A 1.396(6) .
C22A C27A 1.399(6) .
C2B O2B 1.381(6) .
C2B C1B 1.386(7) .
C2B C3B 1.394(6) .
C23B C22B 1.386(6) .
C23B C24B 1.391(6) .
C1A C6A 1.401(6) .
C22B C27B 1.393(6) .
C6A C5A 1.393(6) .
C6A C28A 1.523(6) .
C4A C5A 1.392(6) .
C4A C7A 1.525(6) .
O2B H2B 0.8394 .
C12A C13A 1.391(6) .
C12A C11A 1.392(6) .
C12A H1 0.9500 .
C8B C9B 1.391(6) .
C8B C13B 1.395(7) .
C40 C20A 1.388(6) .
C40 C16A 1.389(6) .
C16A C17A 1.394(6) .
C24B C25B 1.390(6) .
C27B C26B 1.394(6) .
C27B C21B 1.535(6) .
C9B C10B 1.389(6) .
C10B C11B 1.396(7) .
C27A C26A 1.394(6) .
C27A C21A 1.531(6) .
C8A C13A 1.391(6) .
C18A C17A 1.391(6) .
C18A C19A 1.408(6) .
C18A C21A 1.526(6) .
C20B C15B 1.388(6) .
C20B C19B 1.395(6) .
C20B C14B 1.519(6) .
C11B C12B 1.392(6) .
C11B C14B 1.534(6) .
C20A C19A 1.399(6) .
C20A C14A 1.530(6) .
C21B C18B 1.525(6) .
C21B C41B 1.531(6) .
C21B H21B 1.0000 .
C10A C11A 1.396(6) .
C7B C4B 1.523(6) .
C7B C29B 1.531(7) .
C7B C13B 1.537(6) .
C7B H2 1.0000 .
C11A C14A 1.534(6) .
C17B C18B 1.398(6) .
C25A C26A 1.390(6) .
C25A C28A 1.529(6) .
C1B C6B 1.399(7) .
C28A C47A 1.531(6) .
C28A H28A 1.0000 .
C13A C7A 1.537(6) .
C6B C5B 1.398(6) .
C6B C28B 1.520(7) .
C14B C35B 1.522(7) .
C14B H14B 1.0000 .
C26A H26A 0.9500 .
C4B C5B 1.389(7) .
C4B C3B 1.401(7) .
C19A H19A 0.9500 .
C21A C41A 1.535(6) .
C21A H21A 1.0000 .
C26B C25B 1.383(6) .
C26B H26B 0.9500 .
C25B C28B 1.538(6) .
C7A C29A 1.536(6) .
C7A H3 1.0000 .
C5A H4 0.9500 .
C19B C18B 1.396(6) .
C19B H19B 0.9500 .
C12B C13B 1.410(6) .
C12B H5 0.9500 .
C29A C30A 1.520(6) .
C29A H29A 0.9900 .
C29A H29B 0.9900 .
C29B C30B 1.525(6) .
C29B H29C 0.9900 .
C29B H29D 0.9900 .
C14A C35A 1.531(6) .
C14A H14A 1.0000 .
C28B C47B 1.442(16) .
C28B C47 1.639(18) .
C28B H28B 1.0000 .
C35B C36B 1.509(7) .
C35B H35A 0.9900 .
C35B H35B 0.9900 .
C41B C42B 1.523(7) .
C41B H41A 0.9900 .
C41B H41B 0.9900 .
C48A C47A 1.518(6) .
C48A C49A 1.525(7) .
C48A H48A 0.9900 .
C48A H48B 0.9900 .
C5B H6 0.9500 .
C41A C42A 1.533(6) .
C41A H41C 0.9900 .
C41A H41D 0.9900 .
C42A C43A 1.507(7) .
C42A H42A 0.9900 .
C42A H42B 0.9900 .
C35A C36A 1.524(6) .
C35A H35C 0.9900 .
C35A H35D 0.9900 .
C30A C31A 1.524(7) .
C30A H30A 0.9900 .
C30A H30B 0.9900 .
C30B C31B 1.509(8) .
C30B H30C 0.9900 .
C30B H30D 0.9900 .
C43A C44A 1.525(8) .
C43A H43A 0.9900 .
C43A H43B 0.9900 .
C36A C37A 1.517(8) .
C36A H36A 0.9900 .
C36A H36B 0.9900 .
C47B C48B 1.565(17) .
C47B H47A 0.9900 .
C47B H47B 0.9900 .
C31A C32A 1.539(8) .
C31A H31A 0.9900 .
C31A H31B 0.9900 .
C47A H47C 0.9900 .
C47A H47D 0.9900 .
C49A C50A 1.533(8) .
C49A H49A 0.9900 .
C49A H49B 0.9900 .
C36B C37B 1.521(9) .
C36B H36C 0.9900 .
C36B H36D 0.9900 .
C42B C43B 1.449(15) .
C42B C43 1.582(12) .
C42B H42C 0.9900 .
C42B H42D 0.9900 .
C11E C16E 1.380(14) .
C11E C10E 1.414(15) .
C11E C12E 1.464(16) .
C50A C51A 1.489(11) .
C50A H50A 0.9900 .
C50A H50B 0.9900 .
C37A C38A 1.542(9) .
C37A H37A 0.9900 .
C37A H37B 0.9900 .
C44A C45A 1.448(13) .
C44A H44A 0.9900 .
C44A H44B 0.9900 .
C31B C32B 1.526(9) .
C31B H31C 0.9900 .
C31B H31D 0.9900 .
C32A C33A 1.504(11) .
C32A H32A 0.9900 .
C32A H32B 0.9900 .
C1E C2E 1.189(14) .
C1E C6E 1.477(13) .
C1E H1E 0.9500 .
C9E C14E 1.405(14) .
C9E C10E 1.412(13) .
C9E C8E 1.507(13) .
C5E C10E 1.414(13) .
C5E C6E 1.416(12) .
C5E C4E 1.430(14) .
C32B C33B 1.453(8) .
C32B H32C 0.9900 .
C32B H32D 0.9900 .
C7E C8E 1.220(14) .
C7E C6E 1.469(14) .
C7E H7E 0.9500 .
C4E C3E 1.420(13) .
C4E C13E 1.446(15) .
C8E H8E 0.9500 .
C48B C49B 1.476(16) .
C48B H48C 0.9900 .
C48B H48D 0.9900 .
C15E C14E 1.236(15) .
C15E C16E 1.530(15) .
C15E H15E 0.9500 .
C10F C9F 1.360(15) .
C10F C11F 1.396(15) .
C10F C5F 1.466(14) .
C38B C39B 1.467(8) .
C38B C37B 1.540(10) .
C38B H38A 0.9900 .
C38B H38B 0.9900 .
C43B C44B 1.54(2) .
C43B H43C 0.9900 .
C43B H43D 0.9900 .
C37B H37C 0.9900 .
C37B H37D 0.9900 .
C13E C12E 1.353(17) .
C13E H13E 0.9500 .
C52A C51A 1.518(11) .
C52A H52A 0.9800 .
C52A H52B 0.9800 .
C52A H52C 0.9800 .
C33A C34A 1.454(16) .
C33A H33A 0.9900 .
C33A H33B 0.9900 .
C49B C50B 1.54(2) .
C49B H49C 0.9900 .
C49B H49D 0.9900 .
C38A C39A 1.527(12) .
C38A H38C 0.9900 .
C38A H38D 0.9900 .
C51A H51A 0.9900 .
C51A H51B 0.9900 .
C11F C12F 1.377(17) .
C11F C16F 1.399(18) .
C3E C2E 1.372(15) .
C3E H3E 0.9500 .
C12E H12E 0.9500 .
C16F C15F 1.41(2) .
C16F H16F 0.9500 .
C44B C45B 1.54(3) .
C44B H44C 0.9900 .
C44B H44D 0.9900 .
C6F C5F 1.366(14) .
C6F C1F 1.423(16) .
C6F C7F 1.450(16) .
C5F C4F 1.433(15) .
C1F C2F 1.400(16) .
C1F H1F 0.9500 .
C40B C39B 1.510(12) .
C40B H40A 0.9800 .
C40B H40B 0.9800 .
C40B H40C 0.9800 .
C50B C51B 1.54(2) .
C50B H50C 0.9900 .
C50B H50D 0.9900 .
C16E H16E 0.9500 .
C2F C3F 1.362(16) .
C2F H2F 0.9500 .
C39A C40A 1.469(9) .
C39A H39A 0.9900 .
C39A H39B 0.9900 .
C14E H14E 0.9500 .
C39B H39C 0.9900 .
C39B H39D 0.9900 .
C33B C34B 1.531(12) .
C33B H33C 0.9900 .
C33B H33D 0.9900 .
C45A C46A 1.589(13) .
C45A H45A 0.9900 .
C45A H45B 0.9900 .
C40A H40D 0.9800 .
C40A H40E 0.9800 .
C40A H40F 0.9800 .
C46A H46A 0.9800 .
C46A H46B 0.9800 .
C46A H46C 0.9800 .
C34A H34A 0.9800 .
C34A H34B 0.9800 .
C34A H34C 0.9800 .
C2E H2E 0.9500 .
C34B H34D 0.9800 .
C34B H34E 0.9800 .
C34B H34F 0.9800 .
C52B C51B 1.61(3) .
C52B H52D 0.9800 .
C52B H52E 0.9800 .
C52B H52F 0.9800 .
O1J C2J 1.440(7) .
O1J H1J 0.8400 .
C2J C3J 1.490(8) .
C2J C1J 1.509(10) .
C2J H2J 1.0000 .
C3J H3J1 0.9800 .
C3J H3J2 0.9800 .
C3J H3J3 0.9800 .
C1J H1J1 0.9800 .
C1J H1J2 0.9800 .
C1J H1J3 0.9800 .
C6G C1G 1.393(9) .
C6G C8G 1.424(8) .
C6G C5G 1.426(8) .
C4G C3G 1.396(8) .
C4G C5G 1.417(8) .
C4G C7G 1.440(8) .
C7G C8G 1.361(9) 2_675
C7G H7G 0.9500 .
C5G C5G 1.442(11) 2_675
C8G C7G 1.361(9) 2_675
C8G H8G 0.9500 .
C3G C2G 1.386(9) .
C3G H3G 0.9500 .
C1G C2G 1.391(9) .
C1G H1G 0.9500 .
C2G H2G 0.9500 .
C4H C3H 1.377(8) .
C4H C8H 1.426(8) .
C4H C5H 1.436(8) .
C5H C6H 1.411(8) .
C5H C5H 1.419(10) 2_765
C6H C1H 1.385(8) .
C6H C7H 1.418(8) .
C8H C7H 1.367(8) 2_765
C8H H8H 0.9500 .
C7H C8H 1.367(8) 2_765
C7H H7H 0.9500 .
C3H C2H 1.384(10) .
C3H H3H 0.9500 .
C1H C2H 1.379(10) .
C1H H1H 0.9500 .
C2H H2H 0.9500 .
O1M C2M 1.422(12) .
O1M H1M 0.8400 .
C2M C3M 1.482(12) .
C2M C1M 1.655(13) .
C2M H2M 1.0000 .
C4F C13F 1.385(16) .
C4F C3F 1.432(17) .
C12F C13F 1.336(18) .
C12F H12F 0.9500 .
C8F C9F 1.337(17) .
C8F C7F 1.445(17) .
C8F H8F 0.9500 .
C1M H1M1 0.9800 .
C1M H1M2 0.9800 .
C1M H1M3 0.9800 .
C7F H7F 0.9500 .
O1K C2K 1.297(9) .
O1K H1K 0.8400 .
O1N C2N 1.441(14) .
O1N H1N 0.8400 .
C3M H3M1 0.9800 .
C3M H3M2 0.9800 .
C3M H3M3 0.9800 .
C2K C1K 1.438(13) .
C2K C3K 1.456(12) .
C2K H2K 1.0000 .
C5N C6N 1.448(13) .
C5N O2N 1.457(13) .
C5N C4N 1.543(14) .
C5N H5N 1.0000 .
O1L C2L 1.380(12) .
O1L H1L 0.8400 .
C1L C2L 1.522(13) .
C1L H1L1 0.9800 .
C1L H1L2 0.9800 .
C1L H1L3 0.9800 .
C2L C3L 1.483(13) .
C2L H2L 1.0000 .
C3K H3K1 0.9800 .
C3K H3K2 0.9800 .
C3K H3K3 0.9800 .
C1K H1K1 0.9800 .
C1K H1K2 0.9800 .
C1K H1K3 0.9800 .
C15F C14F 1.276(19) .
C15F H15F 0.9500 .
C13F H13F 0.9500 .
C3L H3L1 0.9800 .
C3L H3L2 0.9800 .
C3L H3L3 0.9800 .
C3F H3F 0.9500 .
C14F C9F 1.465(18) .
C14F H14F 0.9500 .
C4N H4N1 0.9800 .
C4N H4N2 0.9800 .
C4N H4N3 0.9800 .
C1N C2N 1.501(14) .
C1N H1N1 0.9800 .
C1N H1N2 0.9800 .
C1N H1N3 0.9800 .
C51B H51C 0.9900 .
C51B H51D 0.9900 .
O2N H2N 0.8400 .
C48D C47 1.50(2) .
C48D C49D 1.58(2) .
C48D H48E 0.9900 .
C48D H48F 0.9900 .
C6Z C1Z 1.347(16) .
C6Z C5Z 1.454(15) .
C6Z C7Z 1.461(16) .
C16Z C15Z 1.361(17) .
C16Z C11Z 1.453(16) .
C16Z H16Z 0.9500 .
C15Z C14Z 1.241(16) .
C15Z H15Z 0.9500 .
C8Z C7Z 1.268(16) .
C8Z C9Z 1.392(16) .
C8Z H8Z 0.9500 .
C10Z C5Z 1.375(15) .
C10Z C11Z 1.397(16) .
C10Z C9Z 1.444(15) .
C9Z C14Z 1.440(16) .
C50D C49D 1.50(3) .
C50D C51D 1.55(3) .
C50D H50E 0.9900 .
C50D H50F 0.9900 .
C49D H49E 0.9900 .
C49D H49F 0.9900 .
C11Z C12Z 1.400(18) .
C51D C52D 1.77(5) .
C51D H51E 0.9900 .
C51D H51F 0.9900 .
C5Z C4Z 1.395(16) .
C4Z C13Z 1.423(18) .
C4Z C3Z 1.448(18) .
C2Z C1Z 1.266(17) .
C2Z C3Z 1.507(19) .
C2Z H2Z 0.9500 .
C12Z C13Z 1.391(19) .
C12Z H12Z 0.9500 .
C1Z H1Z 0.9500 .
C7Z H7Z 0.9500 .
C3Z H3Z 0.9500 .
C14Z H14Z 0.9500 .
C12I C13I 1.428(19) .
C12I C11I 1.487(18) .
C12I H12I 0.9500 .
C4I C13I 1.329(17) .
C4I C3I 1.364(19) .
C4I C5I 1.416(17) .
C4X C5X 1.350(14) .
C4X C13X 1.390(16) .
C4X C3X 1.479(17) .
C1I C6I 1.317(16) .
C1I C2I 1.43(2) .
C1I H1I 0.9500 .
C8Y C9Y 1.280(18) .
C8Y C7Y 1.46(2) .
C8Y H8Y 0.9500 .
C13Z H13Z 0.9500 .
C6Y C5Y 1.339(16) .
C6Y C7Y 1.410(19) .
C6Y C1Y 1.429(18) .
C10Y C11Y 1.308(19) .
C10Y C5Y 1.431(16) .
C10Y C9Y 1.495(19) .
C12Y C13Y 1.38(2) .
C12Y C11Y 1.44(2) .
C12Y H12Y 0.9500 .
C2Y C3Y 1.35(2) .
C2Y C1Y 1.43(2) .
C2Y H2Y 0.9500 .
C4Y C3Y 1.360(19) .
C4Y C13Y 1.397(19) .
C4Y C5Y 1.450(17) .
C1Y H1Y 0.9500 .
C7Y H7Y 0.9500 .
C9Y C14Y 1.38(2) .
C11Y C16Y 1.47(2) .
C10I C11I 1.390(16) .
C10I C5I 1.421(12) .
C10I C9I 1.473(13) .
C6I C7I 1.399(15) .
C6I C5I 1.433(12) .
C10X C5X 1.383(11) .
C10X C9X 1.384(16) .
C10X C11X 1.469(15) .
C14I C15I 1.396(17) .
C14I C9I 1.471(12) .
C14I H14I 0.9500 .
C16I C15I 1.328(19) .
C16I C11I 1.365(19) .
C16I H16I 0.9500 .
C9I C8I 1.426(15) .
C13I H13I 0.9500 .
C3I C2I 1.37(2) .
C3I H3I 0.9500 .
C16X C15X 1.375(19) .
C16X C11X 1.449(19) .
C16X H16X 0.9500 .
C2I H2I 0.9500 .
C3Y H3Y 0.9500 .
C13Y H13Y 0.9500 .
C8I C7I 1.229(15) .
C8I H8I 0.9500 .
C7I H7I 0.9500 .
C15I H15I 0.9500 .
C14Y C15Y 1.37(2) .
C14Y H14Y 0.9500 .
C15Y C16Y 1.39(2) .
C15Y H15Y 0.9500 .
C16Y H16Y 0.9500 .
C8X C7X 1.191(15) .
C8X C9X 1.447(18) .
C8X H8X 0.9500 .
C11X C12X 1.321(17) .
C2X C3X 1.240(18) .
C2X C1X 1.489(18) .
C2X H2X 0.9500 .
C3X H3X 0.9500 .
C13X C12X 1.443(18) .
C13X H13X 0.9500 .
C1X C6X 1.281(16) .
C1X H1X 0.9500 .
C15X C14X 1.389(19) .
C15X H15X 0.9500 .
C14X C9X 1.345(19) .
C14X H14X 0.9500 .
C5X C6X 1.477(15) .
C12X H12X 0.9500 .
C6X C7X 1.440(16) .
C7X H7X 0.9500 .
O2L C5L 1.406(15) .
O2L H2L1 0.8400 .
C5L C4L 1.499(15) .
C5L C6L 1.548(16) .
C5L H5L 1.0000 .
C4L H4L1 0.9800 .
C4L H4L2 0.9800 .
C4L H4L3 0.9800 .
C6L H6L1 0.9800 .
C6L H6L2 0.9800 .
C6L H6L3 0.9800 .
C6M C5M 1.402(14) .
C6M H6M1 0.9800 .
C6M H6M2 0.9800 .
C6M H6M3 0.9800 .
C4M C5M 1.497(13) .
C4M H4M1 0.9800 .
C4M H4M2 0.9800 .
C4M H4M3 0.9800 .
O2M C5M 1.374(12) .
O2M H2M1 0.8400 .
C5M H5M 1.0000 .
C52D H52G 0.9800 .
C52D H52H 0.9800 .
C52D H52I 0.9800 .
C3N C2N 1.525(14) .
C3N H3N1 0.9800 .
C3N H3N2 0.9800 .
C3N H3N3 0.9800 .
C6N H6N1 0.9800 .
C6N H6N2 0.9800 .
C6N H6N3 0.9800 .
C4K C5K 1.44(2) .
C4K H4K1 0.9800 .
C4K H4K2 0.9800 .
C4K H4K3 0.9800 .
O2K C5K 1.38(2) .
O2K H2K1 0.8400 .
C6K C5K 1.48(2) .
C6K H6K1 0.9800 .
C6K H6K2 0.9800 .
C6K H6K3 0.9800 .
C2N H7 1.0000 .
C5K H5K 1.0000 .
C44D C45D 1.518(16) .
C44D C43 1.528(15) .
C44D H44E 0.9900 .
C44D H44F 0.9900 .
C46D C45D 1.50(2) .
C46D H46D 0.9800 .
C46D H46E 0.9800 .
C46D H46F 0.9800 .
C45D H45C 0.9900 .
C45D H45D 0.9900 .
C46B C45B 1.51(3) .
C46B H46G 0.9800 .
C46B H46H 0.9800 .
C46B H46I 0.9800 .
C45B H45E 0.9900 .
C45B H45F 0.9900 .
C43 H43E 0.9900 .
C43 H43F 0.9900 .
C47 H47E 0.9900 .
C47 H47F 0.9900 .

loop_
_geom_torsion_atom_site_label_1
_geom_torsion_atom_site_label_2
_geom_torsion_atom_site_label_3
_geom_torsion_atom_site_label_4
_geom_torsion
_geom_torsion_site_symmetry_1
_geom_torsion_site_symmetry_4
O2A C2A C3A O3A 2.4(6) . .
C1A C2A C3A O3A -179.8(4) . .
O2A C2A C3A C4A -175.8(4) . .
C1A C2A C3A C4A 1.9(6) . .
O12A C24A C23A O11A 1.0(6) . .
C25A C24A C23A O11A -179.7(4) . .
O12A C24A C23A C22A -177.0(4) . .
C25A C24A C23A C22A 2.3(6) . .
O11A C23A C22A O10A -5.4(6) . .
C24A C23A C22A O10A 172.7(4) . .
O11A C23A C22A C27A -179.2(4) . .
C24A C23A C22A C27A -1.1(6) . .
O2A C2A C1A O1A -4.2(6) . .
C3A C2A C1A O1A 177.9(4) . .
O2A C2A C1A C6A 176.5(4) . .
C3A C2A C1A C6A -1.4(6) . .
O11B C23B C22B C27B 178.5(4) . .
C24B C23B C22B C27B -1.5(7) . .
O11B C23B C22B O10B -0.7(6) . .
C24B C23B C22B O10B 179.4(4) . .
C2A C1A C6A C5A 0.3(6) . .
O1A C1A C6A C5A -178.9(3) . .
C2A C1A C6A C28A 178.1(4) . .
O1A C1A C6A C28A -1.2(5) . .
O3A C3A C4A C5A -179.5(4) . .
C2A C3A C4A C5A -1.4(6) . .
O3A C3A C4A C7A -0.6(6) . .
C2A C3A C4A C7A 177.5(4) . .
O7A C40 C16A O8A -3.8(6) . .
C20A C40 C16A O8A 176.5(4) . .
O7A C40 C16A C17A 178.2(4) . .
C20A C40 C16A C17A -1.4(6) . .
O11B C23B C24B O12B -1.6(6) . .
C22B C23B C24B O12B 178.4(4) . .
O11B C23B C24B C25B -177.9(4) . .
C22B C23B C24B C25B 2.0(7) . .
C23B C22B C27B C26B 1.0(6) . .
O10B C22B C27B C26B -179.9(4) . .
C23B C22B C27B C21B -179.1(4) . .
O10B C22B C27B C21B 0.0(6) . .
O4B C8B C9B O5B -1.4(6) . .
C13B C8B C9B O5B 178.6(4) . .
O4B C8B C9B C10B 178.2(4) . .
C13B C8B C9B C10B -1.7(7) . .
O5B C9B C10B O6B -1.6(6) . .
C8B C9B C10B O6B 178.7(4) . .
O5B C9B C10B C11B -178.2(4) . .
C8B C9B C10B C11B 2.1(7) . .
O10A C22A C27A C26A -173.2(4) . .
C23A C22A C27A C26A 0.7(6) . .
O10A C22A C27A C21A 9.1(6) . .
C23A C22A C27A C21A -177.0(4) . .
O5A C9A C8A O4A -4.2(6) . .
C10A C9A C8A O4A 172.4(4) . .
O5A C9A C8A C13A -178.9(4) . .
C10A C9A C8A C13A -2.2(7) . .
O6B C10B C11B C12B -178.4(4) . .
C9B C10B C11B C12B -2.1(6) . .
O6B C10B C11B C14B 2.3(6) . .
C9B C10B C11B C14B 178.7(4) . .
O7A C40 C20A C19A -178.9(4) . .
C16A C40 C20A C19A 0.7(6) . .
O7A C40 C20A C14A -1.7(6) . .
C16A C40 C20A C14A 177.9(4) . .
C22B C27B C21B C18B -96.0(5) . .
C26B C27B C21B C18B 83.9(5) . .
C22B C27B C21B C41B 135.0(4) . .
C26B C27B C21B C41B -45.0(6) . .
O5A C9A C10A O6A -0.1(6) . .
C8A C9A C10A O6A -176.6(4) . .
O5A C9A C10A C11A 179.7(4) . .
C8A C9A C10A C11A 3.3(7) . .
C13A C12A C11A C10A 2.5(6) . .
C13A C12A C11A C14A -177.4(4) . .
O6A C10A C11A C12A 176.5(4) . .
C9A C10A C11A C12A -3.3(6) . .
O6A C10A C11A C14A -3.6(6) . .
C9A C10A C11A C14A 176.5(4) . .
O8B C16B C17B O9B -0.6(6) . .
C15B C16B C17B O9B -179.6(4) . .
O8B C16B C17B C18B -178.3(4) . .
C15B C16B C17B C18B 2.7(7) . .
O12A C24A C25A C26A 176.3(4) . .
C23A C24A C25A C26A -2.9(6) . .
O12A C24A C25A C28A -3.6(6) . .
C23A C24A C25A C28A 177.2(4) . .
O2B C2B C1B O1B 0.7(7) . .
C3B C2B C1B O1B 178.6(4) . .
O2B C2B C1B C6B -178.4(4) . .
C3B C2B C1B C6B -0.6(7) . .
C19A C18A C17A O9A -179.7(4) . .
C21A C18A C17A O9A 0.2(6) . .
C19A C18A C17A C16A -1.3(6) . .
C21A C18A C17A C16A 178.6(4) . .
O8A C16A C17A O9A 2.4(6) . .
C40 C16A C17A O9A -179.8(4) . .
O8A C16A C17A C18A -176.1(4) . .
C40 C16A C17A C18A 1.7(6) . .
C5A C6A C28A C25A 99.5(4) . .
C1A C6A C28A C25A -78.0(5) . .
C5A C6A C28A C47A -26.8(6) . .
C1A C6A C28A C47A 155.7(4) . .
C26A C25A C28A C6A -72.3(5) . .
C24A C25A C28A C6A 107.5(4) . .
C26A C25A C28A C47A 56.0(5) . .
C24A C25A C28A C47A -124.2(4) . .
C11A C12A C13A C8A -1.5(6) . .
C11A C12A C13A C7A 177.1(4) . .
O4A C8A C13A C12A -173.4(4) . .
C9A C8A C13A C12A 1.4(6) . .
O4A C8A C13A C7A 8.0(6) . .
C9A C8A C13A C7A -177.2(4) . .
O1B C1B C6B C5B 179.8(4) . .
C2B C1B C6B C5B -1.1(7) . .
O1B C1B C6B C28B -1.0(6) . .
C2B C1B C6B C28B 178.2(4) . .
C15B C20B C14B C35B 143.5(4) . .
C19B C20B C14B C35B -37.7(6) . .
C15B C20B C14B C11B -87.4(5) . .
C19B C20B C14B C11B 91.3(5) . .
C12B C11B C14B C20B -83.5(5) . .
C10B C11B C14B C20B 95.8(5) . .
C12B C11B C14B C35B 46.0(5) . .
C10B C11B C14B C35B -134.7(4) . .
C24A C25A C26A C27A 2.6(6) . .
C28A C25A C26A C27A -177.6(4) . .
C22A C27A C26A C25A -1.5(6) . .
C21A C27A C26A C25A 176.3(4) . .
C29B C7B C4B C5B 34.5(6) . .
C13B C7B C4B C5B -92.6(5) . .
C29B C7B C4B C3B -144.3(4) . .
C13B C7B C4B C3B 88.6(5) . .
C40 C20A C19A C18A -0.3(6) . .
C14A C20A C19A C18A -177.4(4) . .
C17A C18A C19A C20A 0.6(6) . .
C21A C18A C19A C20A -179.3(4) . .
C19B C20B C15B O7B 179.7(4) . .
C14B C20B C15B O7B -1.5(6) . .
C19B C20B C15B C16B -0.2(6) . .
C14B C20B C15B C16B 178.6(4) . .
O8B C16B C15B O7B -0.1(6) . .
C17B C16B C15B O7B 178.9(4) . .
O8B C16B C15B C20B 179.8(4) . .
C17B C16B C15B C20B -1.2(7) . .
O2B C2B C3B O3B -1.5(7) . .
C1B C2B C3B O3B -179.3(4) . .
O2B C2B C3B C4B -179.8(4) . .
C1B C2B C3B C4B 2.5(7) . .
C5B C4B C3B O3B 179.2(4) . .
C7B C4B C3B O3B -1.9(7) . .
C5B C4B C3B C2B -2.6(6) . .
C7B C4B C3B C2B 176.3(4) . .
C17A C18A C21A C27A 77.2(5) . .
C19A C18A C21A C27A -103.0(5) . .
C17A C18A C21A C41A -156.3(4) . .
C19A C18A C21A C41A 23.6(6) . .
C26A C27A C21A C18A 74.5(5) . .
C22A C27A C21A C18A -107.9(4) . .
C26A C27A C21A C41A -53.7(5) . .
C22A C27A C21A C41A 124.0(4) . .
C22B C27B C26B C25B -1.0(7) . .
C21B C27B C26B C25B 179.0(4) . .
C27B C26B C25B C24B 1.6(7) . .
C27B C26B C25B C28B -177.9(4) . .
O12B C24B C25B C26B -178.1(4) . .
C23B C24B C25B C26B -2.1(6) . .
O12B C24B C25B C28B 1.4(7) . .
C23B C24B C25B C28B 177.4(4) . .
C5A C4A C7A C29A 23.8(5) . .
C3A C4A C7A C29A -155.1(4) . .
C5A C4A C7A C13A -102.9(4) . .
C3A C4A C7A C13A 78.2(5) . .
C12A C13A C7A C4A 74.0(5) . .
C8A C13A C7A C4A -107.4(4) . .
C12A C13A C7A C29A -54.2(5) . .
C8A C13A C7A C29A 124.4(4) . .
C3A C4A C5A C6A 0.4(6) . .
C7A C4A C5A C6A -178.5(4) . .
C1A C6A C5A C4A 0.1(6) . .
C28A C6A C5A C4A -177.4(4) . .
C15B C20B C19B C18B 0.1(7) . .
C14B C20B C19B C18B -178.6(4) . .
C10B C11B C12B C13B 1.6(6) . .
C14B C11B C12B C13B -179.1(4) . .
C4A C7A C29A C30A 168.9(4) . .
C13A C7A C29A C30A -64.4(5) . .
O4B C8B C13B C12B -178.8(4) . .
C9B C8B C13B C12B 1.2(6) . .
O4B C8B C13B C7B 1.5(6) . .
C9B C8B C13B C7B -178.5(4) . .
C11B C12B C13B C8B -1.2(6) . .
C11B C12B C13B C7B 178.6(4) . .
C4B C7B C13B C8B -96.4(5) . .
C29B C7B C13B C8B 135.6(4) . .
C4B C7B C13B C12B 83.9(5) . .
C29B C7B C13B C12B -44.1(5) . .
C4B C7B C29B C30B 167.8(4) . .
C13B C7B C29B C30B -65.2(5) . .
C40 C20A C14A C35A 156.9(4) . .
C19A C20A C14A C35A -26.0(6) . .
C40 C20A C14A C11A -76.7(5) . .
C19A C20A C14A C11A 100.3(5) . .
C12A C11A C14A C20A -73.3(5) . .
C10A C11A C14A C20A 106.9(4) . .
C12A C11A C14A C35A 54.8(5) . .
C10A C11A C14A C35A -125.0(4) . .
C5B C6B C28B C47B -42.0(9) . .
C1B C6B C28B C47B 138.8(8) . .
C5B C6B C28B C25B 89.8(5) . .
C1B C6B C28B C25B -89.4(5) . .
C5B C6B C28B C47 -35.1(9) . .
C1B C6B C28B C47 145.7(8) . .
C26B C25B C28B C47B 40.7(9) . .
C24B C25B C28B C47B -138.7(8) . .
C26B C25B C28B C6B -84.6(5) . .
C24B C25B C28B C6B 95.9(5) . .
C26B C25B C28B C47 46.8(9) . .
C24B C25B C28B C47 -132.6(8) . .
C20B C14B C35B C36B -164.5(4) . .
C11B C14B C35B C36B 67.9(5) . .
C18B C21B C41B C42B 165.4(4) . .
C27B C21B C41B C42B -67.1(5) . .
C20B C19B C18B C17B 1.3(6) . .
C20B C19B C18B C21B -178.9(4) . .
O9B C17B C18B C19B 179.8(4) . .
C16B C17B C18B C19B -2.7(6) . .
O9B C17B C18B C21B 0.0(6) . .
C16B C17B C18B C21B 177.5(4) . .
C41B C21B C18B C19B 34.4(6) . .
C27B C21B C18B C19B -93.3(5) . .
C41B C21B C18B C17B -145.8(4) . .
C27B C21B C18B C17B 86.5(5) . .
C3B C4B C5B C6B 0.9(6) . .
C7B C4B C5B C6B -177.9(4) . .
C1B C6B C5B C4B 0.9(6) . .
C28B C6B C5B C4B -178.3(4) . .
C18A C21A C41A C42A 168.6(4) . .
C27A C21A C41A C42A -64.9(5) . .
C21A C41A C42A C43A -178.8(4) . .
C20A C14A C35A C36A -171.0(4) . .
C11A C14A C35A C36A 63.5(5) . .
C7A C29A C30A C31A -179.0(4) . .
C7B C29B C30B C31B 177.5(5) . .
C41A C42A C43A C44A 178.2(5) . .
C14A C35A C36A C37A -179.1(5) . .
C6B C28B C47B C48B -167.9(9) . .
C25B C28B C47B C48B 65.5(12) . .
C47 C28B C47B C48B 39(5) . .
C29A C30A C31A C32A 175.3(6) . .
C49A C48A C47A C28A -179.3(4) . .
C6A C28A C47A C48A -169.4(4) . .
C25A C28A C47A C48A 64.9(5) . .
C47A C48A C49A C50A -179.4(5) . .
C14B C35B C36B C37B 175.7(5) . .
C21B C41B C42B C43B 177.5(9) . .
C21B C41B C42B C43 165.1(6) . .
C48A C49A C50A C51A 71.4(8) . .
C35A C36A C37A C38A 179.4(7) . .
C42A C43A C44A C45A 71.1(10) . .
C29B C30B C31B C32B 175.2(6) . .
C30A C31A C32A C33A -177.4(8) . .
C30B C31B C32B C33B 69.6(10) . .
C10E C5E C4E C3E -179.8(10) . .
C6E C5E C4E C3E -0.2(15) . .
C10E C5E C4E C13E -1.6(15) . .
C6E C5E C4E C13E 178.0(10) . .
C6E C7E C8E C9E 2.2(19) . .
C14E C9E C8E C7E 178.0(13) . .
C10E C9E C8E C7E -2.3(18) . .
C14E C9E C10E C11E -0.1(16) . .
C8E C9E C10E C11E -179.8(10) . .
C14E C9E C10E C5E -179.4(10) . .
C8E C9E C10E C5E 0.9(15) . .
C16E C11E C10E C9E 0.1(17) . .
C12E C11E C10E C9E -178.3(11) . .
C16E C11E C10E C5E 179.4(11) . .
C12E C11E C10E C5E 1.0(17) . .
C6E C5E C10E C9E 0.3(15) . .
C4E C5E C10E C9E 179.9(10) . .
C6E C5E C10E C11E -179.0(11) . .
C4E C5E C10E C11E 0.7(15) . .
C28B C47B C48B C49B 166.6(10) . .
C41B C42B C43B C44B -89.9(13) . .
C43 C42B C43B C44B -57.0(19) . .
C35B C36B C37B C38B -179.7(6) . .
C39B C38B C37B C36B 70.8(11) . .
C3E C4E C13E C12E 179.0(13) . .
C5E C4E C13E C12E 0.9(17) . .
C31A C32A C33A C34A -78.2(11) . .
C47B C48B C49B C50B -170.1(12) . .
C36A C37A C38A C39A -174.2(9) . .
C49A C50A C51A C52A -177.9(7) . .
C9F C10F C11F C12F -177.9(17) . .
C5F C10F C11F C12F 1(2) . .
C9F C10F C11F C16F 0(3) . .
C5F C10F C11F C16F 178.2(15) . .
C5E C4E C3E C2E -0.8(17) . .
C13E C4E C3E C2E -178.9(12) . .
C4E C13E C12E C11E 1(2) . .
C16E C11E C12E C13E 180.0(13) . .
C10E C11E C12E C13E -1.7(19) . .
C12F C11F C16F C15F 179.8(19) . .
C10F C11F C16F C15F 2(3) . .
C42B C43B C44B C45B -174.0(14) . .
C1F C6F C5F C4F -4(2) . .
C7F C6F C5F C4F -178.3(13) . .
C1F C6F C5F C10F -180.0(13) . .
C7F C6F C5F C10F 6(2) . .
C9F C10F C5F C6F -3.4(19) . .
C11F C10F C5F C6F 177.8(14) . .
C9F C10F C5F C4F -179.5(13) . .
C11F C10F C5F C4F 1.7(19) . .
C5F C6F C1F C2F 3(2) . .
C7F C6F C1F C2F 176.9(14) . .
C10E C5E C6E C7E -0.5(15) . .
C4E C5E C6E C7E 179.9(10) . .
C10E C5E C6E C1E 179.4(9) . .
C4E C5E C6E C1E -0.3(14) . .
C8E C7E C6E C5E -0.8(17) . .
C8E C7E C6E C1E 179.4(12) . .
C2E C1E C6E C5E 2.3(18) . .
C2E C1E C6E C7E -177.9(14) . .
C48B C49B C50B C51B -179.4(13) . .
C10E C11E C16E C15E 2.5(18) . .
C12E C11E C16E C15E -179.2(12) . .
C14E C15E C16E C11E -5.5(18) . .
C6F C1F C2F C3F -3(2) . .
C37A C38A C39A C40A -77.6(13) . .
C16E C15E C14E C9E 5.8(19) . .
C10E C9E C14E C15E -3.2(19) . .
C8E C9E C14E C15E 176.5(12) . .
C37B C38B C39B C40B -178.7(9) . .
C31B C32B C33B C34B 178.0(8) . .
C43A C44A C45A C46A -179.8(10) . .
C6E C1E C2E C3E -3(2) . .
C4E C3E C2E C1E 3(2) . .
C3G C4G C7G C8G -179.0(6) . 2_675
C5G C4G C7G C8G 0.5(9) . 2_675
C3G C4G C5G C6G -0.5(8) . .
C7G C4G C5G C6G -179.9(5) . .
C3G C4G C5G C5G 178.5(6) . 2_675
C7G C4G C5G C5G -1.0(9) . 2_675
C1G C6G C5G C4G -0.3(8) . .
C8G C6G C5G C4G 179.5(5) . .
C1G C6G C5G C5G -179.2(6) . 2_675
C8G C6G C5G C5G 0.5(9) . 2_675
C1G C6G C8G C7G 179.7(6) . 2_675
C5G C6G C8G C7G 0.0(9) . 2_675
C5G C4G C3G C2G 0.1(9) . .
C7G C4G C3G C2G 179.6(6) . .
C8G C6G C1G C2G -178.3(6) . .
C5G C6G C1G C2G 1.4(9) . .
C4G C3G C2G C1G 1.0(10) . .
C6G C1G C2G C3G -1.8(10) . .
C3H C4H C5H C6H -0.4(8) . .
C8H C4H C5H C6H -179.4(5) . .
C3H C4H C5H C5H 179.5(6) . 2_765
C8H C4H C5H C5H 0.5(9) . 2_765
C5H C5H C6H C1H -179.6(6) 2_765 .
C4H C5H C6H C1H 0.2(8) . .
C5H C5H C6H C7H 0.4(9) 2_765 .
C4H C5H C6H C7H -179.8(5) . .
C3H C4H C8H C7H -179.8(6) . 2_765
C5H C4H C8H C7H -0.9(8) . 2_765
C1H C6H C7H C8H -180.0(6) . 2_765
C5H C6H C7H C8H 0.0(8) . 2_765
C8H C4H C3H C2H 178.5(6) . .
C5H C4H C3H C2H -0.5(9) . .
C5H C6H C1H C2H 0.8(9) . .
C7H C6H C1H C2H -179.2(6) . .
C6H C1H C2H C3H -1.6(11) . .
C4H C3H C2H C1H 1.5(11) . .
C6F C5F C4F C13F 177.8(15) . .
C10F C5F C4F C13F -6(2) . .
C6F C5F C4F C3F 6(2) . .
C10F C5F C4F C3F -178.1(13) . .
C10F C11F C12F C13F 1(3) . .
C16F C11F C12F C13F -176.4(19) . .
C9F C8F C7F C6F 2(2) . .
C5F C6F C7F C8F -5(2) . .
C1F C6F C7F C8F -179.1(14) . .
C11F C16F C15F C14F -6(3) . .
C11F C12F C13F C4F -5(3) . .
C3F C4F C13F C12F 179.7(17) . .
C5F C4F C13F C12F 8(3) . .
C1F C2F C3F C4F 5(2) . .
C13F C4F C3F C2F -178.4(16) . .
C5F C4F C3F C2F -6(2) . .
C16F C15F C14F C9F 7(4) . .
C7F C8F C9F C10F 1(3) . .
C7F C8F C9F C14F 178.1(16) . .
C11F C10F C9F C8F 178.8(17) . .
C5F C10F C9F C8F 0(2) . .
C11F C10F C9F C14F 1(2) . .
C5F C10F C9F C14F -177.6(14) . .
C15F C14F C9F C8F 178(2) . .
C15F C14F C9F C10F -4(3) . .
C49B C50B C51B C52B -66.6(19) . .
C11Z C16Z C15Z C14Z -3(3) . .
C7Z C8Z C9Z C14Z 178.1(16) . .
C7Z C8Z C9Z C10Z -2(2) . .
C5Z C10Z C9Z C8Z 1(2) . .
C11Z C10Z C9Z C8Z 178.9(14) . .
C5Z C10Z C9Z C14Z -178.6(13) . .
C11Z C10Z C9Z C14Z -1(2) . .
C51D C50D C49D C48D 76(2) . .
C47 C48D C49D C50D 175.2(17) . .
C5Z C10Z C11Z C12Z -5(2) . .
C9Z C10Z C11Z C12Z 177.0(16) . .
C5Z C10Z C11Z C16Z -179.1(14) . .
C9Z C10Z C11Z C16Z 3(2) . .
C15Z C16Z C11Z C10Z -1(2) . .
C15Z C16Z C11Z C12Z -175.3(16) . .
C49D C50D C51D C52D 66(3) . .
C11Z C10Z C5Z C4Z 1(2) . .
C9Z C10Z C5Z C4Z 178.7(14) . .
C11Z C10Z C5Z C6Z -179.7(14) . .
C9Z C10Z C5Z C6Z -2(2) . .
C1Z C6Z C5Z C10Z 178.9(14) . .
C7Z C6Z C5Z C10Z 3(2) . .
C1Z C6Z C5Z C4Z -2(2) . .
C7Z C6Z C5Z C4Z -177.7(13) . .
C10Z C5Z C4Z C13Z 2(2) . .
C6Z C5Z C4Z C13Z -177.1(14) . .
C10Z C5Z C4Z C3Z -179.9(16) . .
C6Z C5Z C4Z C3Z 1(2) . .
C10Z C11Z C12Z C13Z 6(3) . .
C16Z C11Z C12Z C13Z -179.8(16) . .
C3Z C2Z C1Z C6Z 0(3) . .
C5Z C6Z C1Z C2Z 2(3) . .
C7Z C6Z C1Z C2Z 177.0(16) . .
C9Z C8Z C7Z C6Z 3(3) . .
C1Z C6Z C7Z C8Z -179.1(17) . .
C5Z C6Z C7Z C8Z -4(2) . .
C5Z C4Z C3Z C2Z 0(2) . .
C13Z C4Z C3Z C2Z 178.3(15) . .
C1Z C2Z C3Z C4Z -1(3) . .
C16Z C15Z C14Z C9Z 6(3) . .
C8Z C9Z C14Z C15Z 176.3(19) . .
C10Z C9Z C14Z C15Z -4(2) . .
C11Z C12Z C13Z C4Z -3(3) . .
C5Z C4Z C13Z C12Z -1(2) . .
C3Z C4Z C13Z C12Z -179.1(18) . .
C5Y C6Y C1Y C2Y 3(3) . .
C7Y C6Y C1Y C2Y 178.5(19) . .
C3Y C2Y C1Y C6Y -1(3) . .
C5Y C6Y C7Y C8Y -2(3) . .
C1Y C6Y C7Y C8Y -177.2(17) . .
C9Y C8Y C7Y C6Y -1(4) . .
C7Y C6Y C5Y C10Y 4(3) . .
C1Y C6Y C5Y C10Y 178.7(19) . .
C7Y C6Y C5Y C4Y 179(2) . .
C1Y C6Y C5Y C4Y -7(3) . .
C11Y C10Y C5Y C6Y -179(3) . .
C9Y C10Y C5Y C6Y -3(3) . .
C11Y C10Y C5Y C4Y 6(4) . .
C9Y C10Y C5Y C4Y -178.1(19) . .
C3Y C4Y C5Y C6Y 7(3) . .
C13Y C4Y C5Y C6Y -178(2) . .
C3Y C4Y C5Y C10Y -178.0(18) . .
C13Y C4Y C5Y C10Y -2(3) . .
C7Y C8Y C9Y C14Y 177(3) . .
C7Y C8Y C9Y C10Y 2(4) . .
C11Y C10Y C9Y C8Y 176(3) . .
C5Y C10Y C9Y C8Y 0(4) . .
C11Y C10Y C9Y C14Y 1(4) . .
C5Y C10Y C9Y C14Y -175(2) . .
C5Y C10Y C11Y C12Y -7(5) . .
C9Y C10Y C11Y C12Y 178(3) . .
C5Y C10Y C11Y C16Y 179(3) . .
C9Y C10Y C11Y C16Y 4(5) . .
C13Y C12Y C11Y C10Y 3(5) . .
C13Y C12Y C11Y C16Y 178(3) . .
C2I C1I C6I C7I 178.4(18) . .
C2I C1I C6I C5I 5(3) . .
C15I C14I C9I C8I 179.7(15) . .
C15I C14I C9I C10I 15.1(17) . .
C11I C10I C9I C8I 165.0(14) . .
C5I C10I C9I C8I 21.3(15) . .
C11I C10I C9I C14I -28.2(17) . .
C5I C10I C9I C14I -171.9(10) . .
C13I C4I C5I C10I -9(3) . .
C3I C4I C5I C10I 167.8(17) . .
C13I C4I C5I C6I -175.6(19) . .
C3I C4I C5I C6I 1(3) . .
C11I C10I C5I C4I 24(2) . .
C9I C10I C5I C4I 168.2(15) . .
C11I C10I C5I C6I -170.0(13) . .
C9I C10I C5I C6I -25.7(16) . .
C1I C6I C5I C4I -4(2) . .
C7I C6I C5I C4I -178.3(15) . .
C1I C6I C5I C10I -169.7(13) . .
C7I C6I C5I C10I 15.7(16) . .
C3I C4I C13I C12I -175.2(18) . .
C5I C4I C13I C12I 1(3) . .
C11I C12I C13I C4I -8(3) . .
C13I C4I C3I C2I 177(3) . .
C5I C4I C3I C2I 1(4) . .
C4I C3I C2I C1I 0(4) . .
C6I C1I C2I C3I -3(4) . .
C1Y C2Y C3Y C4Y 2(4) . .
C13Y C4Y C3Y C2Y -180(2) . .
C5Y C4Y C3Y C2Y -5(4) . .
C11Y C12Y C13Y C4Y 0(4) . .
C3Y C4Y C13Y C12Y 174(2) . .
C5Y C4Y C13Y C12Y -1(4) . .
C14I C9I C8I C7I -175.9(15) . .
C10I C9I C8I C7I -11(2) . .
C9I C8I C7I C6I 1(3) . .
C1I C6I C7I C8I -177.4(17) . .
C5I C6I C7I C8I -3(2) . .
C11I C16I C15I C14I 10(4) . .
C9I C14I C15I C16I -6(3) . .
C15I C16I C11I C10I -22(3) . .
C15I C16I C11I C12I -176(2) . .
C5I C10I C11I C16I 173.4(16) . .
C9I C10I C11I C16I 30(2) . .
C5I C10I C11I C12I -33(2) . .
C9I C10I C11I C12I -176.5(15) . .
C13I C12I C11I C16I 177.2(19) . .
C13I C12I C11I C10I 25(3) . .
C8Y C9Y C14Y C15Y -178(4) . .
C10Y C9Y C14Y C15Y -3(5) . .
C9Y C14Y C15Y C16Y 0(6) . .
C14Y C15Y C16Y C11Y 4(5) . .
C10Y C11Y C16Y C15Y -6(6) . .
C12Y C11Y C16Y C15Y 179(3) . .
C15X C16X C11X C12X -177(2) . .
C15X C16X C11X C10X 0(3) . .
C5X C10X C11X C12X -10(2) . .
C9X C10X C11X C12X -176.3(19) . .
C5X C10X C11X C16X 172.6(15) . .
C9X C10X C11X C16X 6(3) . .
C1X C2X C3X C4X 9(3) . .
C5X C4X C3X C2X -15(3) . .
C13X C4X C3X C2X 178(2) . .
C5X C4X C13X C12X 13(2) . .
C3X C4X C13X C12X -179.6(14) . .
C3X C2X C1X C6X -5(3) . .
C11X C16X C15X C14X 0(4) . .
C16X C15X C14X C9X -7(4) . .
C13X C4X C5X C10X -19(2) . .
C3X C4X C5X C10X 173.5(12) . .
C13X C4X C5X C6X -176.6(14) . .
C3X C4X C5X C6X 16(2) . .
C9X C10X C5X C4X -176.5(17) . .
C11X C10X C5X C4X 16.9(18) . .
C9X C10X C5X C6X -19(2) . .
C11X C10X C5X C6X 174.6(14) . .
C15X C14X C9X C10X 13(4) . .
C15X C14X C9X C8X 179(2) . .
C5X C10X C9X C14X -180(2) . .
C11X C10X C9X C14X -13(3) . .
C5X C10X C9X C8X 15(3) . .
C11X C10X C9X C8X -178.5(18) . .
C7X C8X C9X C14X -172(2) . .
C7X C8X C9X C10X -6(3) . .
C16X C11X C12X C13X -177.9(19) . .
C10X C11X C12X C13X 5(3) . .
C4X C13X C12X C11X -6(2) . .
C2X C1X C6X C7X -178.8(16) . .
C2X C1X C6X C5X 7(3) . .
C4X C5X C6X C1X -13(2) . .
C10X C5X C6X C1X -171.2(14) . .
C4X C5X C6X C7X 172.1(13) . .
C10X C5X C6X C7X 13.7(18) . .
C9X C8X C7X C6X 2(3) . .
C1X C6X C7X C8X 179.3(19) . .
C5X C6X C7X C8X -6(2) . .
C43 C44D C45D C46D -71.8(14) . .
C43B C44B C45B C46B 179.0(16) . .
C45D C44D C43 C42B 175.2(9) . .
C43B C42B C43 C44D 23.5(18) . .
C41B C42B C43 C44D 176.3(7) . .
C49D C48D C47 C28B -78.6(18) . .
C47B C28B C47 C48D -38(5) . .
C6B C28B C47 C48D -67.6(15) . .
C25B C28B C47 C48D 166.1(11) . .
